data_7044336
loop_
_publ_author_name
'Cui, Xiaobing'
'Lv, Ying'
'xiao, lina'
'hao, xiangrong'
'Xu, Ji-Qing'

_publ_section_title
;
 A series of organic-inorganic hybrid compounds formed by [P2W18O62]6- and
 several types of transition metal complexes
;
_journal_name_full 'Dalton Trans.'
_journal_paper_doi 10.1039/C7DT02814H
_journal_year 2017
_chemical_formula_sum 'C70 H60 Ag6 N14 O64 P2 W18'
_chemical_formula_weight 6139.78
_space_group_crystal_system triclinic
_space_group_IT_number 2
_space_group_name_Hall '-P 1'
_space_group_name_H-M_alt 'P -1'
_symmetry_space_group_name_Hall '-P 1'
_symmetry_space_group_name_H-M 'P -1'
_atom_sites_solution_hydrogens geom
_audit_creation_method SHELXL-2014/7
_audit_update_record
;
2017-07-26 deposited with the CCDC.
2017-09-25 downloaded from the CCDC.
;
_cell_angle_alpha 96.4460(10)
_cell_angle_beta 93.0220(10)
_cell_angle_gamma 108.8120(10)
_cell_formula_units_Z 2
_cell_length_a 17.4100(8)
_cell_length_b 18.1484(9)
_cell_length_c 18.3892(8)
_cell_measurement_reflns_used 9740
_cell_measurement_temperature 296(2)
_cell_measurement_theta_max 28.32
_cell_measurement_theta_min 3.07
_cell_volume 5440.7(4)
_computing_cell_refinement 'Bruker SMART'
_computing_data_collection 'Bruker SMART'
_computing_data_reduction 'Bruker SAINT'
_computing_molecular_graphics 'SHELXL-2014/7 (Sheldrick, 2014)'
_computing_publication_material 'SHELXL-2014/7 (Sheldrick, 2014)'
_computing_structure_refinement 'SHELXL-2014/7 (Sheldrick, 2014)'
_computing_structure_solution 'SHELXL-2014/7 (Sheldrick, 2014)'
_diffrn_ambient_temperature 296(2)
_diffrn_measured_fraction_theta_full 0.985
_diffrn_measured_fraction_theta_max 0.924
_diffrn_measurement_device_type 'CCD area detector'
_diffrn_radiation_type MoK\a
_diffrn_radiation_wavelength 0.71073
_diffrn_reflns_av_R_equivalents 0.0330
_diffrn_reflns_av_unetI/netI 0.0547
_diffrn_reflns_Laue_measured_fraction_full 0.985
_diffrn_reflns_Laue_measured_fraction_max 0.924
_diffrn_reflns_limit_h_max 23
_diffrn_reflns_limit_h_min -23
_diffrn_reflns_limit_k_max 24
_diffrn_reflns_limit_k_min -12
_diffrn_reflns_limit_l_max 24
_diffrn_reflns_limit_l_min -23
_diffrn_reflns_number 43884
_diffrn_reflns_point_group_measured_fraction_full 0.985
_diffrn_reflns_point_group_measured_fraction_max 0.924
_diffrn_reflns_theta_full 25.242
_diffrn_reflns_theta_max 28.321
_diffrn_reflns_theta_min 2.822
_exptl_absorpt_coefficient_mu 20.122
_exptl_absorpt_correction_T_max 0.041
_exptl_absorpt_correction_T_min 0.036
_exptl_absorpt_correction_type empirical
_exptl_crystal_colour yellow
_exptl_crystal_density_diffrn 3.748
_exptl_crystal_description block
_exptl_crystal_F_000 5468
_exptl_crystal_size_max 0.20
_exptl_crystal_size_mid 0.20
_exptl_crystal_size_min 0.18
_refine_diff_density_max 4.639
_refine_diff_density_min -4.751
_refine_diff_density_rms 0.454
_refine_ls_extinction_method none
_refine_ls_goodness_of_fit_ref 1.015
_refine_ls_hydrogen_treatment constr
_refine_ls_matrix_type full
_refine_ls_number_parameters 1567
_refine_ls_number_reflns 25076
_refine_ls_number_restraints 46
_refine_ls_restrained_S_all 1.014
_refine_ls_R_factor_all 0.0697
_refine_ls_R_factor_gt 0.0517
_refine_ls_shift/su_max 0.014
_refine_ls_shift/su_mean 0.000
_refine_ls_structure_factor_coef Fsqd
_refine_ls_weighting_details 'w=1/[\s^2^(Fo^2^)+(0.0666P)^2^+225.0361P] where P=(Fo^2^+2Fc^2^)/3'
_refine_ls_weighting_scheme calc
_refine_ls_wR_factor_gt 0.1303
_refine_ls_wR_factor_ref 0.1482
_reflns_Friedel_coverage 0.000
_reflns_number_gt 19889
_reflns_number_total 25076
_reflns_threshold_expression 'I > 2\s(I)'
_cod_data_source_file c7dt02814h2.cif
_cod_data_source_block 4
_cod_database_code 7044336
_shelx_shelxl_version_number 2014/7
_shelx_space_group_comment
;
The symmetry employed for this shelxl refinement is uniquely defined
by the following loop, which should always be used as a source of
symmetry information in preference to the above space-group names.
They are only intended as comments.
;

loop_
_space_group_symop_operation_xyz
'x, y, z'
'-x, -y, -z'

loop_
_atom_site_label
_atom_site_type_symbol
_atom_site_fract_x
_atom_site_fract_y
_atom_site_fract_z
_atom_site_U_iso_or_equiv
_atom_site_adp_type
_atom_site_occupancy
_atom_site_site_symmetry_order
_atom_site_calc_flag
_atom_site_refinement_flags_posn
_atom_site_refinement_flags_adp
W1 W 0.43354(3) 0.34441(3) 0.12107(3) 0.01834(11) Uani 1 1 d . .
W2 W 0.65576(3) 0.42193(3) 0.09326(3) 0.01753(11) Uani 1 1 d . .
W3 W 0.73532(3) 0.19190(3) 0.35288(3) 0.01770(11) Uani 1 1 d . .
W4 W 0.51284(3) 0.11228(3) 0.37840(3) 0.01870(11) Uani 1 1 d . .
W5 W 0.69586(3) 0.50160(3) 0.28891(3) 0.01644(10) Uani 1 1 d . .
W6 W 0.47479(3) 0.42172(3) 0.31710(3) 0.01802(11) Uani 1 1 d . .
W7 W 0.47642(3) 0.04074(3) 0.19865(3) 0.01704(11) Uani 1 1 d . .
W8 W 0.69904(3) 0.11981(3) 0.17389(3) 0.01725(11) Uani 1 1 d . .
W9 W 0.64937(3) 0.23680(3) 0.04010(3) 0.01671(10) Uani 1 1 d . .
W10 W 0.42719(3) 0.15919(3) 0.06636(3) 0.01750(11) Uani 1 1 d . .
W12 W 0.28089(3) 0.26535(3) 0.25035(3) 0.02352(12) Uani 1 1 d . .
W13 W 0.52022(3) 0.31390(3) 0.43987(3) 0.01861(11) Uani 1 1 d . .
W14 W 0.74120(3) 0.39439(3) 0.41136(3) 0.01777(11) Uani 1 1 d . .
W18 W 0.86415(3) 0.47500(3) 0.18544(3) 0.02257(12) Uani 1 1 d . .
W19 W 0.90332(3) 0.35955(3) 0.30483(3) 0.02344(12) Uani 1 1 d . .
W20 W 0.32250(3) 0.15954(3) 0.37799(3) 0.02366(12) Uani 1 1 d . .
W25 W 0.86109(3) 0.29161(3) 0.12435(3) 0.02248(12) Uani 1 1 d . .
W26 W 0.28013(3) 0.07973(3) 0.19954(3) 0.02202(12) Uani 1 1 d . .
Ag2 Ag 0.56397(13) -0.11937(10) 0.13527(8) 0.0571(5) Uani 1 1 d . .
Ag3 Ag 0.37317(14) -0.21550(13) 0.16232(9) 0.0739(6) Uani 1 1 d . .
Ag1 Ag 0.78708(17) -0.00167(19) 0.02382(15) 0.1044(10) Uani 1 1 d . .
N1 N 0.8508(16) -0.0928(16) 0.0158(14) 0.082(7) Uani 1 1 d . .
N2 N 0.9090(15) 0.0425(17) 0.0997(16) 0.092(9) Uani 1 1 d . U
C1 C 0.819(2) -0.161(2) -0.0329(17) 0.085(9) Uani 1 1 d . .
H1A H 0.7668 -0.1737 -0.0568 0.102 Uiso 1 1 calc R U
C2 C 0.863(2) -0.209(3) -0.0459(18) 0.112(14) Uani 1 1 d . .
H2A H 0.8414 -0.2551 -0.0793 0.134 Uiso 1 1 calc R U
C3 C 0.9413(17) -0.193(2) -0.0105(18) 0.096(11) Uani 1 1 d . .
H3A H 0.9726 -0.2249 -0.0213 0.116 Uiso 1 1 calc R U
C4 C 0.970(2) -0.126(2) 0.0419(19) 0.093(9) Uani 1 1 d . U
H4A H 1.0194 -0.1145 0.0700 0.112 Uiso 1 1 calc R U
C5 C 0.9250(17) -0.076(2) 0.0519(16) 0.089(11) Uani 1 1 d . .
C6 C 0.9541(15) -0.0030(15) 0.1046(13) 0.060(5) Uani 1 1 d . U
C7 C 1.0218(14) 0.012(2) 0.158(2) 0.098(12) Uani 1 1 d . .
H7A H 1.0471 -0.0248 0.1634 0.118 Uiso 1 1 calc R U
C8 C 1.0477(19) 0.083(2) 0.199(3) 0.14(2) Uani 1 1 d . .
H8A H 1.0962 0.0987 0.2295 0.166 Uiso 1 1 calc R U
C9 C 1.005(2) 0.131(2) 0.197(3) 0.122(16) Uani 1 1 d . .
H9A H 1.0215 0.1780 0.2283 0.146 Uiso 1 1 calc R U
C10 C 0.939(3) 0.114(2) 0.152(3) 0.125(14) Uani 1 1 d . U
H10A H 0.9099 0.1489 0.1538 0.150 Uiso 1 1 calc R U
P1 P 0.70180(16) 0.31235(16) 0.22599(14) 0.0071(5) Uani 1 1 d . U
P2 P 0.46905(16) 0.22939(16) 0.25330(14) 0.0073(5) Uani 1 1 d . .
O1 O 0.2717(7) 0.1278(7) 0.4516(6) 0.038(3) Uani 1 1 d . .
O013 O 0.7249(6) 0.2845(5) 0.4003(5) 0.0206(19) Uani 1 1 d . .
O2 O 0.6491(7) 0.1911(7) -0.0482(6) 0.032(2) Uani 1 1 d . .
O012 O 0.5907(5) 0.4646(5) 0.3172(5) 0.0198(18) Uani 1 1 d . .
O3 O 0.9202(7) 0.2612(7) 0.0656(6) 0.035(3) Uani 1 1 d . .
O4 O 0.6555(7) 0.4918(6) 0.0394(6) 0.029(2) Uani 1 1 d . .
O5 O 0.3961(7) 0.4017(7) 0.0722(6) 0.036(3) Uani 1 1 d . .
O6 O 0.9908(7) 0.3768(7) 0.3597(7) 0.037(3) Uani 1 1 d . .
O6W O 0.7154(11) 0.0610(9) -0.0357(8) 0.064(4) Uani 1 1 d . .
O7 O 0.3930(6) 0.1055(7) -0.0193(5) 0.029(2) Uani 1 1 d . .
O10 O 0.7763(7) 0.1571(6) 0.4229(6) 0.032(2) Uani 1 1 d . .
O11 O 0.4547(7) -0.0550(6) 0.1592(6) 0.029(2) Uani 1 1 d . .
O12 O 0.5061(6) 0.3027(6) 0.3085(5) 0.0216(19) Uani 1 1 d . .
O15 O 0.4025(6) 0.1088(6) 0.3786(6) 0.026(2) Uani 1 1 d . .
O16 O 0.3324(6) 0.1202(6) 0.1144(5) 0.024(2) Uani 1 1 d . .
O17 O 0.4573(7) 0.5085(6) 0.3353(6) 0.031(2) Uani 1 1 d . .
O18 O 0.3749(6) 0.1949(6) 0.2651(5) 0.0223(19) Uani 1 1 d . .
O19 O 0.6861(5) 0.3679(5) 0.2874(5) 0.0180(18) Uani 1 1 d . .
O20 O 0.2621(6) 0.2199(6) 0.3407(6) 0.025(2) Uani 1 1 d . .
O22 O 0.7817(6) 0.4230(6) 0.5010(5) 0.028(2) Uani 1 1 d . .
O25 O 0.6869(6) 0.2292(6) 0.2452(5) 0.0211(19) Uani 1 1 d . .
O26 O 0.7126(6) 0.0364(6) 0.1323(5) 0.028(2) Uani 1 1 d . .
O29 O 0.7709(6) 0.4505(6) 0.1163(5) 0.025(2) Uani 1 1 d . .
O30 O 0.4860(6) 0.0286(6) 0.2995(5) 0.026(2) Uani 1 1 d . .
O32 O 0.2624(6) 0.0753(6) 0.2992(6) 0.025(2) Uani 1 1 d . .
O34 O 0.4732(6) 0.2462(5) 0.1735(5) 0.0191(18) Uani 1 1 d . .
O36 O 0.5251(7) 0.3302(6) 0.5330(5) 0.028(2) Uani 1 1 d . .
O37 O 0.4694(6) 0.0926(5) 0.1168(5) 0.0186(18) Uani 1 1 d . .
O39 O 0.5164(7) 0.0633(6) 0.4516(6) 0.029(2) Uani 1 1 d . .
O40 O 0.9293(6) 0.3116(6) 0.2156(6) 0.028(2) Uani 1 1 d . .
O41 O 0.7121(6) 0.5998(5) 0.3005(5) 0.026(2) Uani 1 1 d . .
O42 O 0.4698(6) 0.4057(5) 0.2130(5) 0.0196(18) Uani 1 1 d . .
O44 O 0.3343(5) 0.2940(6) 0.1670(5) 0.0223(19) Uani 1 1 d . .
O46 O 0.2311(5) 0.1601(6) 0.2012(6) 0.024(2) Uani 1 1 d . .
O49 O 0.9300(6) 0.4563(6) 0.2617(6) 0.027(2) Uani 1 1 d . .
O52 O 0.3645(5) 0.0367(6) 0.2087(5) 0.0212(19) Uani 1 1 d . .
O55 O 0.5045(5) 0.1641(5) 0.2662(5) 0.0154(16) Uani 1 1 d . U
O57 O 0.6560(5) 0.3117(5) 0.1535(5) 0.0176(17) Uani 1 1 d . .
O60 O 0.7952(5) 0.3455(6) 0.2151(5) 0.0176(18) Uani 1 1 d . .
O61 O 0.6548(6) 0.4718(5) 0.1896(5) 0.0215(19) Uani 1 1 d . .
O62 O 0.6525(6) 0.1573(5) 0.0951(5) 0.0213(19) Uani 1 1 d . .
O65 O 0.8381(6) 0.2608(6) 0.3251(5) 0.023(2) Uani 1 1 d . .
O66 O 0.6559(6) 0.3396(6) 0.0198(5) 0.023(2) Uani 1 1 d . .
O67 O 0.6287(6) 0.3683(5) 0.4270(5) 0.0214(19) Uani 1 1 d . .
O72 O 0.8392(6) 0.4021(6) 0.3681(5) 0.023(2) Uani 1 1 d . .
O78 O 0.7669(6) 0.2765(6) 0.0629(5) 0.0226(19) Uani 1 1 d . .
O79 O 0.6256(6) 0.1375(6) 0.3586(5) 0.023(2) Uani 1 1 d . .
O81 O 0.5416(6) 0.2184(5) 0.4235(5) 0.0210(19) Uani 1 1 d . .
O83 O 0.4024(6) 0.2505(6) 0.0504(5) 0.025(2) Uani 1 1 d . .
O88 O 0.4061(6) 0.2484(6) 0.4221(5) 0.0228(19) Uani 1 1 d . .
O89 O 0.5403(6) 0.3733(6) 0.0933(5) 0.023(2) Uani 1 1 d . .
O90 O 0.3659(6) 0.3514(6) 0.3053(5) 0.024(2) Uani 1 1 d . .
O94 O 0.5378(6) 0.2102(6) 0.0442(5) 0.0196(18) Uani 1 1 d . .
O95 O 0.8009(5) 0.5072(5) 0.2537(5) 0.0180(18) Uani 1 1 d . .
O96 O 0.7992(6) 0.1936(6) 0.1577(6) 0.024(2) Uani 1 1 d . .
O98 O 0.7381(6) 0.1183(5) 0.2710(5) 0.0199(18) Uani 1 1 d . .
O99 O 0.5906(5) 0.0729(5) 0.1978(5) 0.0177(17) Uani 1 1 d . .
O105 O 0.4893(6) 0.3994(5) 0.4140(5) 0.024(2) Uani 1 1 d . .
O108 O 0.7413(5) 0.4915(5) 0.3828(5) 0.0162(17) Uani 1 1 d . .
O110 O 0.2024(6) 0.3019(6) 0.2435(7) 0.033(2) Uani 1 1 d . .
O111 O 0.8967(6) 0.4005(6) 0.1211(6) 0.027(2) Uani 1 1 d . .
O130 O 0.9252(7) 0.5620(7) 0.1628(7) 0.038(3) Uani 1 1 d . .
O131 O 0.2017(7) 0.0013(7) 0.1589(6) 0.036(3) Uani 1 1 d . .
N3 N 0.5233(8) -0.2583(8) 0.1466(7) 0.031(3) Uani 1 1 d . .
N4 N 0.5872(8) -0.1298(8) 0.2583(7) 0.030(3) Uani 1 1 d . .
N5 N 0.3306(10) -0.3437(11) 0.1904(9) 0.048(4) Uani 1 1 d . .
N6 N 0.3574(10) -0.2087(10) 0.2819(8) 0.045(4) Uani 1 1 d . .
C11 C 0.5065(10) -0.3155(10) 0.0918(9) 0.034(3) Uani 1 1 d . .
H11A H 0.4892 -0.3069 0.0457 0.041 Uiso 1 1 calc R U
C12 C 0.5135(11) -0.3879(10) 0.0996(10) 0.038(4) Uani 1 1 d . .
H12A H 0.5029 -0.4270 0.0594 0.046 Uiso 1 1 calc R U
C13 C 0.5368(12) -0.4010(13) 0.1696(10) 0.048(5) Uani 1 1 d . .
H13A H 0.5404 -0.4495 0.1775 0.057 Uiso 1 1 calc R U
C14 C 0.5542(13) -0.3411(10) 0.2255(10) 0.043(4) Uani 1 1 d . .
H14A H 0.5721 -0.3478 0.2721 0.051 Uiso 1 1 calc R U
C15 C 0.5456(9) -0.2718(9) 0.2142(8) 0.028(3) Uani 1 1 d . .
C16 C 0.5623(9) -0.2039(9) 0.2757(8) 0.024(3) Uani 1 1 d . .
C17 C 0.5530(11) -0.2167(11) 0.3477(9) 0.038(4) Uani 1 1 d . .
H17A H 0.5384 -0.2679 0.3589 0.045 Uiso 1 1 calc R U
C18 C 0.5650(12) -0.1560(12) 0.4034(9) 0.042(4) Uani 1 1 d . .
H18A H 0.5551 -0.1650 0.4514 0.051 Uiso 1 1 calc R U
C19 C 0.5923(13) -0.0807(12) 0.3848(10) 0.048(5) Uani 1 1 d . .
H19A H 0.6049 -0.0373 0.4208 0.058 Uiso 1 1 calc R U
C20 C 0.6008(11) -0.0709(12) 0.3112(9) 0.041(4) Uani 1 1 d . .
H20A H 0.6169 -0.0202 0.2990 0.049 Uiso 1 1 calc R U
C21 C 0.3185(15) -0.4101(18) 0.1467(15) 0.071(7) Uani 1 1 d . .
H21A H 0.3200 -0.4062 0.0967 0.085 Uiso 1 1 calc R U
C22 C 0.3041(14) -0.4839(15) 0.1653(17) 0.068(7) Uani 1 1 d . .
H22A H 0.2966 -0.5284 0.1316 0.082 Uiso 1 1 calc R U
C23 C 0.3021(16) -0.4847(15) 0.2408(16) 0.069(7) Uani 1 1 d . .
H23A H 0.2942 -0.5322 0.2587 0.083 Uiso 1 1 calc R U
C24 C 0.3110(17) -0.4201(14) 0.2897(13) 0.064(6) Uani 1 1 d . .
H24A H 0.3072 -0.4232 0.3396 0.077 Uiso 1 1 calc R U
C25 C 0.3258(9) -0.3506(11) 0.2625(9) 0.035(4) Uani 1 1 d . .
C26 C 0.3349(10) -0.2769(11) 0.3125(9) 0.037(4) Uani 1 1 d . .
C27 C 0.3224(14) -0.2770(16) 0.3866(11) 0.060(6) Uani 1 1 d . .
H27A H 0.3055 -0.3242 0.4060 0.072 Uiso 1 1 calc R U
C28 C 0.3351(15) -0.2078(18) 0.4307(12) 0.067(7) Uani 1 1 d . .
H28A H 0.3283 -0.2071 0.4806 0.080 Uiso 1 1 calc R U
C29 C 0.3584(16) -0.1375(14) 0.3998(13) 0.071(7) Uani 1 1 d . .
H29A H 0.3676 -0.0892 0.4281 0.085 Uiso 1 1 calc R U
C30 C 0.3668(15) -0.1430(16) 0.3280(12) 0.064(6) Uani 1 1 d . .
H30A H 0.3807 -0.0963 0.3077 0.077 Uiso 1 1 calc R U
Ag5 Ag 0.11169(9) 0.25948(10) 0.69143(9) 0.0508(4) Uani 1 1 d . .
Ag4 Ag 0.24980(10) 0.24876(11) 0.61124(9) 0.0553(4) Uani 1 1 d . .
N8 N 0.1402(10) 0.2022(10) 0.5069(10) 0.049(4) Uani 1 1 d . .
N7 N 0.2801(9) 0.3304(7) 0.5311(7) 0.031(3) Uani 1 1 d . .
N12 N -0.0100(11) 0.1600(10) 0.6473(12) 0.063(6) Uani 1 1 d . .
N11 N 0.0413(8) 0.3112(8) 0.6185(7) 0.031(3) Uani 1 1 d . .
N10 N 0.1966(9) 0.2633(9) 0.7829(8) 0.038(3) Uani 1 1 d . .
N9 N 0.2207(9) 0.1444(9) 0.6675(8) 0.039(3) Uani 1 1 d . .
C40 C 0.0746(15) 0.1379(15) 0.4930(17) 0.074(7) Uani 1 1 d . .
H40A H 0.0721 0.0974 0.5205 0.089 Uiso 1 1 calc R U
C39 C 0.0126(14) 0.127(2) 0.4433(15) 0.083(9) Uani 1 1 d . .
H39A H -0.0308 0.0797 0.4353 0.099 Uiso 1 1 calc R U
C38 C 0.0146(16) 0.186(2) 0.4050(18) 0.088(9) Uani 1 1 d . .
H38A H -0.0284 0.1820 0.3709 0.106 Uiso 1 1 calc R U
C37 C 0.0837(16) 0.2545(19) 0.4177(16) 0.086(9) Uani 1 1 d . .
H37A H 0.0851 0.2968 0.3928 0.103 Uiso 1 1 calc R U
C36 C 0.1471(11) 0.2600(11) 0.4646(9) 0.036(4) Uani 1 1 d . .
C35 C 0.2214(10) 0.3282(10) 0.4769(8) 0.031(3) Uani 1 1 d . .
C34 C 0.2366(14) 0.3868(12) 0.4324(10) 0.048(5) Uani 1 1 d . .
H34A H 0.1975 0.3862 0.3956 0.058 Uiso 1 1 calc R U
C33 C 0.3125(16) 0.4475(11) 0.4437(13) 0.059(7) Uani 1 1 d . .
H33A H 0.3247 0.4858 0.4125 0.071 Uiso 1 1 calc R U
C32 C 0.3661(18) 0.4505(11) 0.4978(14) 0.061(7) Uani 1 1 d . .
H32A H 0.4142 0.4931 0.5075 0.073 Uiso 1 1 calc R U
C31 C 0.3511(11) 0.3912(11) 0.5393(9) 0.039(4) Uani 1 1 d . .
H31A H 0.3913 0.3922 0.5751 0.047 Uiso 1 1 calc R U
C60 C -0.0363(14) 0.0837(12) 0.6626(15) 0.065(7) Uani 1 1 d . .
H60A H -0.0029 0.0691 0.6951 0.078 Uiso 1 1 calc R U
C59 C -0.1080(13) 0.0282(11) 0.6333(15) 0.060(6) Uani 1 1 d . .
H59A H -0.1216 -0.0235 0.6427 0.072 Uiso 1 1 calc R U
C58 C -0.1569(15) 0.0511(12) 0.5915(16) 0.071(8) Uani 1 1 d . .
H58A H -0.2067 0.0144 0.5719 0.085 Uiso 1 1 calc R U
C57 C -0.1380(10) 0.1263(12) 0.5751(10) 0.047(5) Uani 1 1 d . .
H57A H -0.1744 0.1409 0.5458 0.056 Uiso 1 1 calc R U
C56 C -0.0611(11) 0.1814(10) 0.6044(9) 0.035(3) Uani 1 1 d . .
C55 C -0.0313(9) 0.2638(10) 0.5882(8) 0.031(3) Uani 1 1 d . .
C54 C -0.0812(10) 0.2904(12) 0.5424(10) 0.044(4) Uani 1 1 d . .
H54A H -0.1330 0.2582 0.5229 0.053 Uiso 1 1 calc R U
C53 C -0.0485(11) 0.3681(11) 0.5278(10) 0.044(4) Uani 1 1 d . .
H53A H -0.0784 0.3871 0.4959 0.053 Uiso 1 1 calc R U
C52 C 0.0264(12) 0.4168(10) 0.5594(11) 0.050(5) Uani 1 1 d . .
H52A H 0.0477 0.4688 0.5509 0.060 Uiso 1 1 calc R U
C51 C 0.0669(11) 0.3847(10) 0.6033(11) 0.047(5) Uani 1 1 d . .
H51A H 0.1178 0.4170 0.6253 0.056 Uiso 1 1 calc R U
C50 C 0.2101(15) 0.3233(11) 0.8339(12) 0.056(6) Uani 1 1 d . .
H50A H 0.1897 0.3633 0.8251 0.067 Uiso 1 1 calc R U
C49 C 0.2534(14) 0.3294(13) 0.8997(11) 0.063(7) Uani 1 1 d . .
H49A H 0.2616 0.3729 0.9349 0.076 Uiso 1 1 calc R U
C48 C 0.2849(13) 0.2717(16) 0.9145(11) 0.066(7) Uani 1 1 d . .
H48A H 0.3147 0.2753 0.9591 0.080 Uiso 1 1 calc R U
C47 C 0.2704(12) 0.2063(15) 0.8591(10) 0.052(5) Uani 1 1 d . .
H47A H 0.2907 0.1659 0.8660 0.062 Uiso 1 1 calc R U
C46 C 0.2251(9) 0.2047(10) 0.7948(9) 0.032(3) Uani 1 1 d . .
C45 C 0.2097(9) 0.1333(10) 0.7389(9) 0.033(4) Uani 1 1 d . .
C44 C 0.1840(11) 0.0602(11) 0.7593(11) 0.042(4) Uani 1 1 d . .
H44A H 0.1745 0.0542 0.8079 0.051 Uiso 1 1 calc R U
C43 C 0.1724(15) -0.0036(14) 0.7093(16) 0.065(7) Uani 1 1 d . .
H43A H 0.1553 -0.0536 0.7234 0.078 Uiso 1 1 calc R U
C42 C 0.1863(12) 0.0059(12) 0.6357(14) 0.054(5) Uani 1 1 d . .
H42A H 0.1792 -0.0368 0.6000 0.065 Uiso 1 1 calc R U
C41 C 0.2108(13) 0.0817(11) 0.6192(12) 0.048(5) Uani 1 1 d . .
H41A H 0.2210 0.0892 0.5709 0.057 Uiso 1 1 calc R U
Ag6 Ag 0.1073(2) 0.56782(19) 0.28518(13) 0.1037(9) Uani 1 1 d . .
N13 N 0.1007(11) 0.5208(17) 0.1674(12) 0.073(6) Uani 1 1 d . .
C61 C 0.0883(15) 0.443(2) 0.1394(19) 0.093(10) Uani 1 1 d . .
H61A H 0.0758 0.4054 0.1713 0.111 Uiso 1 1 calc R U
C62 C 0.093(2) 0.420(2) 0.070(2) 0.105(10) Uani 1 1 d . U
H62A H 0.0840 0.3677 0.0535 0.126 Uiso 1 1 calc R U
C63 C 0.112(3) 0.473(3) 0.025(3) 0.152(15) Uani 1 1 d . U
H63A H 0.1177 0.4555 -0.0233 0.182 Uiso 1 1 calc R U
C64 C 0.123(3) 0.550(3) 0.0413(15) 0.121(11) Uani 1 1 d D U
H64A H 0.1334 0.5854 0.0075 0.145 Uiso 1 1 calc R U
C65 C 0.1171(15) 0.569(2) 0.1183(14) 0.079(7) Uani 1 1 d D U
C66 C 0.1311(15) 0.6524(18) 0.1496(11) 0.067(6) Uani 1 1 d . U
C67 C 0.1469(18) 0.715(3) 0.1065(16) 0.094(11) Uani 1 1 d . .
H67A H 0.1481 0.7053 0.0559 0.113 Uiso 1 1 calc R U
C68 C 0.161(2) 0.791(2) 0.140(3) 0.114(15) Uani 1 1 d . .
H68A H 0.1662 0.8312 0.1109 0.136 Uiso 1 1 calc R U
C69 C 0.166(3) 0.808(2) 0.213(3) 0.123(15) Uani 1 1 d . .
H69A H 0.1787 0.8594 0.2358 0.147 Uiso 1 1 calc R U
C70 C 0.152(2) 0.748(2) 0.2496(18) 0.086(9) Uani 1 1 d . .
H70A H 0.1536 0.7591 0.3004 0.103 Uiso 1 1 calc R U
N14 N 0.1355(14) 0.6730(14) 0.2224(11) 0.069(6) Uani 1 1 d . .
O1W O 0.1280(11) 0.5025(10) 0.3710(9) 0.073(5) Uani 1 1 d . .

loop_
_atom_site_aniso_label
_atom_site_aniso_U_11
_atom_site_aniso_U_22
_atom_site_aniso_U_33
_atom_site_aniso_U_23
_atom_site_aniso_U_13
_atom_site_aniso_U_12
W1 0.0182(2) 0.0166(2) 0.0200(2) 0.00395(19) -0.00263(18) 0.0057(2)
W2 0.0205(2) 0.0144(2) 0.0159(2) 0.00491(18) -0.00039(18) 0.0027(2)
W3 0.0213(3) 0.0140(2) 0.0160(2) 0.00192(18) -0.00544(18) 0.0046(2)
W4 0.0258(3) 0.0118(2) 0.0160(2) 0.00414(18) 0.00148(19) 0.0023(2)
W5 0.0173(2) 0.0093(2) 0.0189(2) 0.00102(17) -0.00156(18) 0.00004(19)
W6 0.0190(2) 0.0121(2) 0.0214(2) 0.00045(18) 0.00197(19) 0.0036(2)
W7 0.0205(2) 0.0094(2) 0.0181(2) 0.00013(17) -0.00153(18) 0.0018(2)
W8 0.0203(2) 0.0138(2) 0.0169(2) 0.00047(18) -0.00094(18) 0.0057(2)
W9 0.0198(2) 0.0170(2) 0.0122(2) 0.00153(18) 0.00042(17) 0.0048(2)
W10 0.0185(2) 0.0160(2) 0.0147(2) 0.00044(18) -0.00323(18) 0.0026(2)
W12 0.0137(2) 0.0191(3) 0.0360(3) 0.0023(2) 0.0044(2) 0.0032(2)
W13 0.0246(3) 0.0127(2) 0.0145(2) 0.00063(18) 0.00275(18) 0.0009(2)
W14 0.0202(2) 0.0129(2) 0.0149(2) -0.00075(18) -0.00493(18) 0.0001(2)
W18 0.0148(2) 0.0192(3) 0.0308(3) 0.0067(2) 0.0033(2) 0.0003(2)
W19 0.0139(2) 0.0254(3) 0.0271(3) 0.0040(2) -0.00450(19) 0.0021(2)
W20 0.0202(3) 0.0195(3) 0.0263(3) 0.0033(2) 0.0087(2) -0.0013(2)
W25 0.0155(2) 0.0245(3) 0.0268(3) 0.0031(2) 0.0045(2) 0.0056(2)
W26 0.0143(2) 0.0161(2) 0.0292(3) -0.0008(2) 0.0016(2) -0.0025(2)
Ag2 0.1094(14) 0.0573(9) 0.0287(6) 0.0195(6) 0.0203(7) 0.0538(10)
Ag3 0.1086(16) 0.0808(13) 0.0308(7) 0.0322(8) 0.0137(8) 0.0201(12)
Ag1 0.1082(19) 0.153(3) 0.1102(18) 0.0553(18) 0.0318(15) 0.108(2)
N1 0.098(18) 0.090(18) 0.100(18) 0.051(15) 0.034(14) 0.072(16)
N2 0.079(15) 0.108(18) 0.14(2) 0.083(17) 0.049(15) 0.077(16)
C1 0.11(2) 0.09(2) 0.084(19) 0.059(18) 0.028(17) 0.06(2)
C2 0.12(3) 0.18(4) 0.071(19) 0.03(2) 0.009(18) 0.10(3)
C3 0.063(17) 0.15(3) 0.10(2) 0.00(2) 0.022(15) 0.07(2)
C4 0.093(9) 0.093(9) 0.094(9) 0.0128(16) 0.0089(13) 0.031(3)
C5 0.076(17) 0.16(3) 0.088(18) 0.08(2) 0.055(15) 0.09(2)
C6 0.060(5) 0.060(5) 0.060(5) 0.0083(13) 0.0059(11) 0.020(2)
C7 0.030(12) 0.10(2) 0.19(4) 0.09(3) 0.034(16) 0.038(15)
C8 0.049(17) 0.10(3) 0.30(6) 0.12(4) 0.08(3) 0.033(19)
C9 0.07(2) 0.07(2) 0.24(5) 0.05(3) 0.08(3) 0.013(18)
C10 0.12(3) 0.10(2) 0.21(4) 0.08(2) 0.07(3) 0.08(3)
P1 0.0061(8) 0.0059(8) 0.0074(8) 0.0003(7) -0.0010(7) -0.0002(7)
P2 0.0063(12) 0.0052(12) 0.0085(12) 0.0003(10) 0.0009(9) -0.0003(10)
O1 0.038(6) 0.031(6) 0.036(6) 0.006(5) 0.018(5) -0.003(5)
O013 0.019(4) 0.017(5) 0.021(4) 0.004(4) -0.001(3) -0.002(4)
O2 0.040(6) 0.030(6) 0.023(5) 0.002(4) 0.002(4) 0.008(5)
O012 0.016(4) 0.019(5) 0.019(4) 0.003(4) 0.006(3) -0.003(4)
O3 0.030(6) 0.038(6) 0.042(6) 0.004(5) 0.018(5) 0.016(5)
O4 0.033(6) 0.025(5) 0.026(5) 0.008(4) -0.006(4) 0.005(5)
O5 0.045(7) 0.033(6) 0.036(6) 0.005(5) -0.003(5) 0.024(6)
O6 0.023(5) 0.036(7) 0.046(7) 0.011(5) -0.010(5) 0.000(5)
O6W 0.107(13) 0.053(9) 0.050(8) 0.003(7) 0.006(8) 0.054(10)
O7 0.028(5) 0.032(6) 0.020(5) 0.003(4) 0.002(4) 0.001(5)
O10 0.044(6) 0.029(6) 0.024(5) 0.009(4) -0.012(4) 0.013(5)
O11 0.034(6) 0.018(5) 0.034(5) 0.003(4) -0.001(4) 0.008(5)
O12 0.020(5) 0.020(5) 0.024(5) 0.011(4) 0.004(4) 0.004(4)
O15 0.030(5) 0.013(4) 0.031(5) 0.002(4) 0.004(4) 0.001(4)
O16 0.017(5) 0.020(5) 0.030(5) 0.004(4) 0.002(4) 0.000(4)
O17 0.029(6) 0.022(5) 0.039(6) 0.000(4) 0.007(5) 0.006(5)
O18 0.015(4) 0.018(5) 0.031(5) 0.004(4) 0.009(4) 0.000(4)
O19 0.013(4) 0.009(4) 0.028(5) 0.007(3) -0.002(3) -0.003(3)
O20 0.019(5) 0.013(4) 0.038(6) -0.002(4) 0.005(4) -0.002(4)
O22 0.024(5) 0.026(5) 0.021(5) -0.004(4) -0.009(4) -0.005(4)
O25 0.020(5) 0.028(5) 0.013(4) 0.000(4) -0.005(3) 0.007(4)
O26 0.033(6) 0.024(5) 0.023(5) -0.003(4) -0.005(4) 0.008(5)
O29 0.024(5) 0.026(5) 0.022(5) 0.005(4) -0.001(4) 0.004(4)
O30 0.034(6) 0.024(5) 0.021(5) 0.008(4) 0.001(4) 0.009(5)
O32 0.018(5) 0.017(5) 0.033(5) 0.004(4) 0.008(4) -0.005(4)
O34 0.025(5) 0.014(4) 0.019(4) 0.000(3) 0.006(4) 0.008(4)
O36 0.036(6) 0.024(5) 0.014(4) -0.003(4) 0.005(4) 0.000(5)
O37 0.020(4) 0.011(4) 0.022(4) 0.004(3) -0.001(3) 0.001(4)
O39 0.046(6) 0.017(5) 0.028(5) 0.014(4) 0.006(5) 0.011(5)
O40 0.022(5) 0.031(6) 0.033(5) 0.001(4) 0.003(4) 0.014(5)
O41 0.035(6) 0.011(4) 0.027(5) 0.003(4) 0.006(4) -0.002(4)
O42 0.019(4) 0.018(5) 0.020(4) -0.001(4) -0.001(3) 0.006(4)
O44 0.015(4) 0.025(5) 0.024(5) 0.001(4) -0.005(3) 0.003(4)
O46 0.011(4) 0.024(5) 0.033(5) -0.004(4) 0.006(4) 0.004(4)
O49 0.023(5) 0.018(5) 0.030(5) -0.002(4) -0.012(4) -0.003(4)
O52 0.014(4) 0.018(5) 0.029(5) 0.009(4) 0.004(4) -0.001(4)
O55 0.0156(19) 0.0150(19) 0.0148(19) 0.0022(10) 0.0010(10) 0.0042(11)
O57 0.015(4) 0.018(4) 0.016(4) 0.001(3) 0.002(3) 0.002(4)
O60 0.006(4) 0.024(5) 0.022(4) 0.009(4) 0.008(3) 0.001(4)
O61 0.023(5) 0.011(4) 0.026(5) -0.001(4) -0.003(4) 0.001(4)
O62 0.025(5) 0.016(4) 0.020(4) 0.003(4) 0.003(4) 0.003(4)
O65 0.016(4) 0.021(5) 0.033(5) 0.007(4) 0.000(4) 0.008(4)
O66 0.026(5) 0.028(5) 0.011(4) 0.005(4) -0.004(3) 0.003(4)
O67 0.025(5) 0.014(4) 0.017(4) 0.002(3) -0.004(4) -0.004(4)
O72 0.026(5) 0.019(5) 0.023(5) -0.004(4) -0.001(4) 0.009(4)
O78 0.019(5) 0.024(5) 0.022(4) 0.009(4) 0.008(4) 0.000(4)
O79 0.023(5) 0.017(5) 0.019(4) 0.002(4) -0.010(4) -0.004(4)
O81 0.023(5) 0.012(4) 0.025(5) 0.003(4) -0.002(4) 0.002(4)
O83 0.037(6) 0.022(5) 0.018(4) 0.003(4) -0.007(4) 0.014(5)
O88 0.023(5) 0.016(5) 0.025(5) -0.001(4) 0.006(4) 0.001(4)
O89 0.015(4) 0.029(5) 0.017(4) 0.002(4) 0.003(3) -0.003(4)
O90 0.021(5) 0.018(5) 0.030(5) 0.005(4) 0.007(4) 0.003(4)
O94 0.024(5) 0.023(5) 0.010(4) -0.001(3) -0.002(3) 0.007(4)
O95 0.007(4) 0.018(4) 0.024(4) 0.002(4) 0.000(3) -0.003(4)
O96 0.018(5) 0.021(5) 0.035(5) 0.010(4) 0.001(4) 0.008(4)
O98 0.030(5) 0.014(4) 0.018(4) 0.005(3) -0.001(4) 0.008(4)
O99 0.019(4) 0.010(4) 0.019(4) -0.004(3) 0.002(3) -0.001(4)
O105 0.037(6) 0.014(4) 0.020(4) -0.004(4) 0.008(4) 0.010(4)
O108 0.015(4) 0.010(4) 0.016(4) -0.006(3) -0.006(3) -0.003(3)
O110 0.018(5) 0.029(6) 0.057(7) 0.001(5) 0.010(5) 0.012(5)
O111 0.015(5) 0.028(5) 0.037(6) 0.007(4) 0.009(4) 0.004(4)
O130 0.020(5) 0.025(6) 0.064(8) 0.022(6) 0.005(5) -0.005(5)
O131 0.026(6) 0.036(6) 0.037(6) 0.000(5) 0.000(5) -0.001(5)
N3 0.025(6) 0.035(7) 0.033(7) 0.011(6) 0.004(5) 0.006(6)
N4 0.031(7) 0.032(7) 0.036(7) 0.012(6) 0.007(5) 0.021(6)
N5 0.042(9) 0.052(10) 0.043(9) 0.006(8) 0.008(7) 0.006(8)
N6 0.043(9) 0.040(9) 0.034(7) 0.011(7) 0.011(6) -0.012(7)
C11 0.028(8) 0.040(9) 0.040(9) 0.014(7) 0.003(6) 0.016(7)
C12 0.042(9) 0.022(8) 0.045(10) -0.006(7) -0.004(7) 0.008(7)
C13 0.050(11) 0.052(12) 0.041(10) 0.014(9) -0.015(8) 0.018(10)
C14 0.070(13) 0.025(8) 0.035(9) 0.004(7) -0.008(8) 0.020(9)
C15 0.026(7) 0.021(7) 0.026(7) 0.001(6) -0.004(6) -0.005(6)
C16 0.024(7) 0.030(7) 0.026(7) 0.003(6) 0.001(5) 0.021(6)
C17 0.040(9) 0.035(9) 0.038(9) 0.019(7) -0.001(7) 0.009(8)
C18 0.062(12) 0.050(11) 0.019(7) 0.004(7) -0.001(7) 0.025(10)
C19 0.054(12) 0.049(11) 0.039(9) -0.011(8) -0.008(8) 0.021(10)
C20 0.039(9) 0.050(11) 0.033(8) 0.000(8) -0.002(7) 0.014(9)
C21 0.054(14) 0.09(2) 0.069(15) 0.000(14) 0.026(12) 0.027(14)
C22 0.047(12) 0.054(14) 0.11(2) -0.006(14) 0.001(13) 0.031(12)
C23 0.078(17) 0.052(14) 0.093(19) 0.014(13) 0.000(14) 0.043(13)
C24 0.087(18) 0.048(13) 0.052(12) 0.009(10) 0.001(12) 0.016(13)
C25 0.019(7) 0.054(11) 0.034(8) 0.019(7) 0.001(6) 0.012(7)
C26 0.027(8) 0.037(9) 0.032(8) 0.012(7) 0.000(6) -0.012(7)
C27 0.068(14) 0.093(18) 0.037(10) 0.041(12) 0.024(10) 0.038(14)
C28 0.066(15) 0.10(2) 0.035(10) 0.006(12) -0.002(10) 0.029(15)
C29 0.076(16) 0.048(13) 0.055(13) -0.028(11) -0.031(12) -0.007(12)
C30 0.066(15) 0.068(16) 0.043(11) 0.014(11) -0.004(10) 0.001(13)
Ag5 0.0399(7) 0.0620(10) 0.0520(8) 0.0163(7) -0.0158(6) 0.0192(7)
Ag4 0.0509(9) 0.0633(10) 0.0518(9) 0.0357(8) 0.0059(7) 0.0094(8)
N8 0.042(9) 0.035(8) 0.072(11) 0.009(8) 0.005(8) 0.013(7)
N7 0.049(8) 0.014(6) 0.026(6) 0.001(5) 0.006(6) 0.006(6)
N12 0.051(10) 0.031(9) 0.102(15) 0.031(9) -0.021(10) 0.002(8)
N11 0.026(6) 0.032(7) 0.033(7) 0.010(5) -0.011(5) 0.006(6)
N10 0.042(8) 0.033(8) 0.038(7) 0.015(6) -0.001(6) 0.009(7)
N9 0.038(8) 0.044(9) 0.033(7) 0.021(6) 0.004(6) 0.007(7)
C40 0.048(13) 0.048(14) 0.11(2) 0.012(14) 0.009(13) -0.012(11)
C39 0.030(11) 0.11(3) 0.077(17) -0.020(17) -0.014(11) -0.004(13)
C38 0.050(15) 0.09(2) 0.10(2) 0.008(18) -0.023(14) -0.008(15)
C37 0.062(16) 0.08(2) 0.087(19) 0.006(16) -0.038(14) -0.005(15)
C36 0.041(9) 0.046(10) 0.025(7) -0.002(7) 0.003(6) 0.020(8)
C35 0.040(9) 0.039(9) 0.017(6) 0.009(6) 0.010(6) 0.014(7)
C34 0.072(14) 0.050(11) 0.029(8) 0.014(8) 0.015(8) 0.025(11)
C33 0.099(18) 0.031(10) 0.063(14) 0.016(9) 0.061(14) 0.030(12)
C32 0.104(19) 0.022(8) 0.067(14) 0.013(9) 0.064(14) 0.022(11)
C31 0.040(9) 0.037(9) 0.032(8) -0.002(7) 0.006(7) 0.002(8)
C60 0.055(13) 0.031(10) 0.100(19) 0.030(12) -0.006(12) -0.002(10)
C59 0.048(12) 0.021(9) 0.098(18) 0.012(10) 0.011(12) -0.008(9)
C58 0.055(13) 0.024(10) 0.11(2) 0.017(11) -0.026(13) -0.021(9)
C57 0.025(8) 0.046(11) 0.042(9) -0.010(8) -0.002(7) -0.019(8)
C56 0.043(9) 0.025(8) 0.033(8) 0.007(6) -0.006(7) 0.008(7)
C55 0.026(7) 0.034(8) 0.031(8) 0.007(6) -0.002(6) 0.007(7)
C54 0.020(8) 0.046(11) 0.054(11) 0.004(9) -0.021(7) 0.000(8)
C53 0.034(9) 0.037(10) 0.049(10) 0.016(8) -0.022(8) -0.004(8)
C52 0.047(11) 0.022(8) 0.065(12) 0.008(8) -0.031(9) -0.006(8)
C51 0.039(10) 0.023(8) 0.062(12) -0.001(8) -0.033(9) -0.005(7)
C50 0.087(16) 0.024(9) 0.052(11) 0.013(8) 0.004(11) 0.011(10)
C49 0.062(14) 0.042(12) 0.043(11) -0.010(9) -0.010(10) -0.032(11)
C48 0.049(12) 0.095(19) 0.034(10) 0.022(11) -0.027(9) -0.006(12)
C47 0.045(10) 0.087(16) 0.033(9) 0.029(10) -0.003(8) 0.029(11)
C46 0.022(7) 0.031(8) 0.036(8) 0.020(7) -0.001(6) -0.007(6)
C45 0.022(7) 0.043(9) 0.044(9) 0.024(7) 0.006(6) 0.018(7)
C44 0.044(10) 0.046(11) 0.051(10) 0.021(9) 0.021(8) 0.026(9)
C43 0.060(14) 0.044(12) 0.11(2) 0.032(13) 0.019(13) 0.028(11)
C42 0.035(10) 0.037(10) 0.083(16) -0.004(10) 0.006(10) 0.006(9)
C41 0.060(13) 0.027(9) 0.057(12) 0.011(8) 0.006(10) 0.014(9)
Ag6 0.138(2) 0.130(2) 0.0568(12) 0.0455(14) 0.0201(13) 0.050(2)
N13 0.032(9) 0.12(2) 0.072(13) 0.025(14) 0.013(9) 0.017(12)
C61 0.042(14) 0.09(2) 0.11(2) 0.007(19) 0.013(14) -0.029(14)
C62 0.105(10) 0.105(10) 0.105(10) 0.0144(17) 0.0100(14) 0.035(3)
C63 0.152(15) 0.152(15) 0.152(15) 0.021(2) 0.0144(17) 0.050(5)
C64 0.121(11) 0.121(11) 0.121(11) 0.0165(18) 0.0114(15) 0.040(4)
C65 0.048(13) 0.117(19) 0.066(13) 0.032(14) 0.009(11) 0.011(15)
C66 0.064(14) 0.106(18) 0.032(10) 0.028(11) 0.000(9) 0.023(15)
C67 0.069(18) 0.16(4) 0.068(17) 0.06(2) 0.032(14) 0.05(2)
C68 0.11(3) 0.09(2) 0.17(4) 0.07(3) 0.08(3) 0.04(2)
C69 0.14(4) 0.10(3) 0.16(4) 0.05(3) 0.09(3) 0.07(3)
C70 0.11(2) 0.09(2) 0.082(19) 0.014(17) 0.025(17) 0.05(2)
N14 0.078(14) 0.081(15) 0.059(12) 0.039(11) 0.021(10) 0.028(12)
O1W 0.081(12) 0.064(11) 0.052(9) 0.015(8) -0.014(8) -0.005(9)

loop_
_atom_type_symbol
_atom_type_description
_atom_type_scat_dispersion_real
_atom_type_scat_dispersion_imag
_atom_type_scat_source
C C 0.0033 0.0016 'International Tables Vol C Tables 4.2.6.8 and 6.1.1.4'
H H 0.0000 0.0000 'International Tables Vol C Tables 4.2.6.8 and 6.1.1.4'
Ag Ag -0.8971 1.1015 'International Tables Vol C Tables 4.2.6.8 and 6.1.1.4'
N N 0.0061 0.0033 'International Tables Vol C Tables 4.2.6.8 and 6.1.1.4'
O O 0.0106 0.0060 'International Tables Vol C Tables 4.2.6.8 and 6.1.1.4'
P P 0.1023 0.0942 'International Tables Vol C Tables 4.2.6.8 and 6.1.1.4'
W W -0.8490 6.8722 'International Tables Vol C Tables 4.2.6.8 and 6.1.1.4'

loop_
_geom_angle_atom_site_label_1
_geom_angle_atom_site_label_2
_geom_angle_atom_site_label_3
_geom_angle
_geom_angle_site_symmetry_1
_geom_angle_site_symmetry_3
O5 W1 O42 103.5(5) . .
O5 W1 O89 99.7(5) . .
O42 W1 O89 91.0(4) . .
O5 W1 O83 99.1(5) . .
O42 W1 O83 156.7(4) . .
O89 W1 O83 90.5(4) . .
O5 W1 O44 97.6(5) . .
O42 W1 O44 85.0(4) . .
O89 W1 O44 162.7(4) . .
O83 W1 O44 86.6(4) . .
O5 W1 O34 170.2(5) . .
O42 W1 O34 85.9(3) . .
O89 W1 O34 82.6(4) . .
O83 W1 O34 71.3(3) . .
O44 W1 O34 80.3(4) . .
O4 W2 O66 99.5(5) . .
O4 W2 O61 103.4(5) . .
O66 W2 O61 157.0(4) . .
O4 W2 O29 98.6(5) . .
O66 W2 O29 91.3(4) . .
O61 W2 O29 85.7(4) . .
O4 W2 O89 98.8(5) . .
O66 W2 O89 88.9(4) . .
O61 W2 O89 87.1(4) . .
O29 W2 O89 162.3(4) . .
O4 W2 O57 171.9(4) . .
O66 W2 O57 72.4(3) . .
O61 W2 O57 84.6(3) . .
O29 W2 O57 81.9(4) . .
O89 W2 O57 81.4(4) . .
O10 W3 O79 98.9(5) . .
O10 W3 O013 102.5(5) . .
O79 W3 O013 91.3(4) . .
O10 W3 O98 100.6(5) . .
O79 W3 O98 90.7(4) . .
O013 W3 O98 156.2(4) . .
O10 W3 O65 97.1(5) . .
O79 W3 O65 164.1(4) . .
O013 W3 O65 85.0(4) . .
O98 W3 O65 86.7(4) . .
O10 W3 O25 171.9(4) . .
O79 W3 O25 84.0(4) . .
O013 W3 O25 84.9(4) . .
O98 W3 O25 71.7(3) . .
O65 W3 O25 80.3(4) . .
O39 W4 O30 100.9(5) . .
O39 W4 O15 98.2(5) . .
O30 W4 O15 91.9(4) . .
O39 W4 O81 102.6(4) . .
O30 W4 O81 156.4(4) . .
O15 W4 O81 86.6(4) . .
O39 W4 O79 98.1(5) . .
O30 W4 O79 88.5(4) . .
O15 W4 O79 163.3(4) . .
O81 W4 O79 86.4(4) . .
O39 W4 O55 172.3(4) . .
O30 W4 O55 71.4(3) . .
O15 W4 O55 82.8(4) . .
O81 W4 O55 85.1(3) . .
O79 W4 O55 81.5(3) . .
O41 W5 O012 100.3(5) . .
O41 W5 O61 102.3(4) . .
O012 W5 O61 90.3(4) . .
O41 W5 O108 99.7(4) . .
O012 W5 O108 91.2(4) . .
O61 W5 O108 157.3(4) . .
O41 W5 O95 96.7(4) . .
O012 W5 O95 163.0(4) . .
O61 W5 O95 85.4(4) . .
O108 W5 O95 86.6(4) . .
O41 W5 O19 172.1(4) . .
O012 W5 O19 82.2(4) . .
O61 W5 O19 85.1(4) . .
O108 W5 O19 72.6(3) . .
O95 W5 O19 81.1(3) . .
O17 W6 O105 100.1(5) . .
O17 W6 O42 103.2(5) . .
O105 W6 O42 156.7(4) . .
O17 W6 O90 99.9(5) . .
O105 W6 O90 91.1(4) . .
O42 W6 O90 85.8(4) . .
O17 W6 O012 97.1(5) . .
O105 W6 O012 89.2(4) . .
O42 W6 O012 87.2(4) . .
O90 W6 O012 162.7(4) . .
O17 W6 O12 172.3(4) . .
O105 W6 O12 72.5(3) . .
O42 W6 O12 84.2(4) . .
O90 W6 O12 82.6(4) . .
O012 W6 O12 80.9(4) . .
O11 W7 O37 102.6(4) . .
O11 W7 O99 98.0(4) . .
O37 W7 O99 89.9(4) . .
O11 W7 O30 100.1(5) . .
O37 W7 O30 157.1(4) . .
O99 W7 O30 90.6(4) . .
O11 W7 O52 97.1(5) . .
O37 W7 O52 85.4(4) . .
O99 W7 O52 164.9(4) . .
O30 W7 O52 88.3(4) . .
O11 W7 O55 172.7(4) . .
O37 W7 O55 84.6(3) . .
O99 W7 O55 83.1(3) . .
O30 W7 O55 72.7(4) . .
O52 W7 O55 82.1(4) . .
O26 W8 O98 99.3(4) . .
O26 W8 O96 98.9(5) . .
O98 W8 O96 91.4(4) . .
O26 W8 O99 97.6(5) . .
O98 W8 O99 89.5(4) . .
O96 W8 O99 163.1(4) . .
O26 W8 O62 103.5(4) . .
O98 W8 O62 157.2(4) . .
O96 W8 O62 85.9(4) . .
O99 W8 O62 86.7(4) . .
O26 W8 O25 172.3(4) . .
O98 W8 O25 73.0(3) . .
O96 W8 O25 81.9(4) . .
O99 W8 O25 82.2(3) . .
O62 W8 O25 84.2(3) . .
O2 W9 O94 98.6(5) . .
O2 W9 O62 100.6(5) . .
O94 W9 O62 91.0(4) . .
O2 W9 O66 100.3(4) . .
O94 W9 O66 90.6(4) . .
O62 W9 O66 158.6(4) . .
O2 W9 O78 96.7(5) . .
O94 W9 O78 164.7(4) . .
O62 W9 O78 85.1(4) . .
O66 W9 O78 87.8(4) . .
O2 W9 O57 173.5(4) . .
O94 W9 O57 83.9(3) . .
O62 W9 O57 85.3(4) . .
O66 W9 O57 73.6(3) . .
O78 W9 O57 81.0(4) . .
O7 W10 O16 99.1(5) . .
O7 W10 O83 98.8(5) . .
O16 W10 O83 92.1(4) . .
O7 W10 O37 103.1(5) . .
O16 W10 O37 86.4(4) . .
O83 W10 O37 158.0(4) . .
O7 W10 O94 96.1(4) . .
O16 W10 O94 164.3(4) . .
O83 W10 O94 89.2(4) . .
O37 W10 O94 86.6(4) . .
O7 W10 O34 172.1(4) . .
O16 W10 O34 83.9(4) . .
O83 W10 O34 73.7(4) . .
O37 W10 O34 84.3(3) . .
O94 W10 O34 81.4(3) . .
O110 W12 O44 102.4(5) . .
O110 W12 O90 102.7(5) . .
O44 W12 O90 86.7(4) . .
O110 W12 O46 101.6(5) . .
O44 W12 O46 90.0(4) . .
O90 W12 O46 155.7(4) . .
O110 W12 O20 100.8(5) . .
O44 W12 O20 156.8(4) . .
O90 W12 O20 87.6(4) . .
O46 W12 O20 86.0(4) . .
O110 W12 O18 170.5(4) . .
O44 W12 O18 84.5(4) . .
O90 W12 O18 84.0(4) . .
O46 W12 O18 71.7(4) . .
O20 W12 O18 72.5(4) . .
O36 W13 O67 99.3(5) . .
O36 W13 O81 102.1(5) . .
O67 W13 O81 89.7(4) . .
O36 W13 O105 101.2(5) . .
O67 W13 O105 90.2(4) . .
O81 W13 O105 156.4(4) . .
O36 W13 O88 97.6(5) . .
O67 W13 O88 163.0(4) . .
O81 W13 O88 85.0(4) . .
O105 W13 O88 88.4(4) . .
O36 W13 O12 173.3(4) . .
O67 W13 O12 82.2(3) . .
O81 W13 O12 84.4(4) . .
O105 W13 O12 72.2(4) . .
O88 W13 O12 81.3(4) . .
O22 W14 O72 98.0(5) . .
O22 W14 O108 101.1(4) . .
O72 W14 O108 91.4(4) . .
O22 W14 O67 98.6(4) . .
O72 W14 O67 162.7(4) . .
O108 W14 O67 90.2(4) . .
O22 W14 O013 101.6(5) . .
O72 W14 O013 84.6(4) . .
O108 W14 O013 157.2(4) . .
O67 W14 O013 87.2(4) . .
O22 W14 O19 174.4(4) . .
O72 W14 O19 82.6(4) . .
O108 W14 O19 73.2(3) . .
O67 W14 O19 81.4(3) . .
O013 W14 O19 84.0(3) . .
O130 W18 O95 102.6(5) . .
O130 W18 O49 102.2(5) . .
O95 W18 O49 91.2(4) . .
O130 W18 O29 102.1(5) . .
O95 W18 O29 85.9(4) . .
O49 W18 O29 155.6(4) . .
O130 W18 O111 101.2(5) . .
O95 W18 O111 156.0(4) . .
O49 W18 O111 86.7(4) . .
O29 W18 O111 86.2(4) . .
O130 W18 O60 171.4(4) . .
O95 W18 O60 84.5(3) . .
O49 W18 O60 72.5(4) . .
O29 W18 O60 83.1(4) . .
O111 W18 O60 72.1(4) . .
O6 W19 O65 102.6(5) . .
O6 W19 O40 100.5(5) . .
O65 W19 O40 90.4(4) . .
O6 W19 O72 102.7(5) . .
O65 W19 O72 86.1(4) . .
O40 W19 O72 156.8(4) . .
O6 W19 O49 100.2(5) . .
O65 W19 O49 157.0(4) . .
O40 W19 O49 87.5(5) . .
O72 W19 O49 87.0(4) . .
O6 W19 O60 171.0(5) . .
O65 W19 O60 84.6(4) . .
O40 W19 O60 73.9(4) . .
O72 W19 O60 83.0(4) . .
O49 W19 O60 72.8(3) . .
O1 W20 O88 101.8(5) . .
O1 W20 O20 102.1(5) . .
O88 W20 O20 92.7(4) . .
O1 W20 O15 101.5(5) . .
O88 W20 O15 85.4(4) . .
O20 W20 O15 156.2(4) . .
O1 W20 O32 101.0(5) . .
O88 W20 O32 156.8(4) . .
O20 W20 O32 86.7(4) . .
O15 W20 O32 85.9(4) . .
O1 W20 O18 171.7(5) . .
O88 W20 O18 85.6(4) . .
O20 W20 O18 73.5(4) . .
O15 W20 O18 82.7(4) . .
O32 W20 O18 72.0(4) . .
O3 W25 O78 101.9(5) . .
O3 W25 O111 101.9(5) . .
O78 W25 O111 91.8(4) . .
O3 W25 O40 100.1(5) . .
O78 W25 O40 157.5(4) . .
O111 W25 O40 88.4(5) . .
O3 W25 O96 101.6(5) . .
O78 W25 O96 85.1(4) . .
O111 W25 O96 156.4(4) . .
O40 W25 O96 85.8(4) . .
O3 W25 O60 172.3(5) . .
O78 W25 O60 84.9(4) . .
O111 W25 O60 73.9(4) . .
O40 W25 O60 73.5(3) . .
O96 W25 O60 82.5(4) . .
O131 W26 O32 101.0(5) . .
O131 W26 O52 102.0(5) . .
O32 W26 O52 91.6(4) . .
O131 W26 O46 100.5(5) . .
O32 W26 O46 88.2(4) . .
O52 W26 O46 157.2(4) . .
O131 W26 O16 101.2(5) . .
O32 W26 O16 157.7(4) . .
O52 W26 O16 84.7(4) . .
O46 W26 O16 86.9(4) . .
O131 W26 O18 171.6(5) . .
O32 W26 O18 73.9(4) . .
O52 W26 O18 85.1(4) . .
O46 W26 O18 72.9(4) . .
O16 W26 O18 83.9(4) . .
O7 Ag2 N4 151.6(4) 2_655 .
O7 Ag2 N3 107.0(4) 2_655 .
N4 Ag2 N3 72.7(5) . .
O7 Ag2 O11 111.4(4) 2_655 .
N4 Ag2 O11 93.2(4) . .
N3 Ag2 O11 115.2(4) . .
O7 Ag2 Ag3 122.6(3) 2_655 .
N4 Ag2 Ag3 82.7(3) . .
N3 Ag2 Ag3 60.2(3) . .
O11 Ag2 Ag3 55.3(2) . .
N6 Ag3 O2 154.0(6) . 2_655
N6 Ag3 N5 72.8(6) . .
O2 Ag3 N5 120.7(5) 2_655 .
N6 Ag3 Ag2 110.6(4) . .
O2 Ag3 Ag2 81.7(3) 2_655 .
N5 Ag3 Ag2 123.1(4) . .
O6W Ag1 N1 147.3(8) . .
O6W Ag1 N2 132.9(7) . .
N1 Ag1 N2 69.2(10) . .
O6W Ag1 O26 81.5(4) . .
N1 Ag1 O26 127.5(6) . .
N2 Ag1 O26 89.7(7) . .
C5 N1 C1 120(2) . .
C5 N1 Ag1 119(2) . .
C1 N1 Ag1 120.1(19) . .
C6 N2 C10 112(3) . .
C6 N2 Ag1 120(2) . .
C10 N2 Ag1 126.8(19) . .
C2 C1 N1 120(3) . .
C2 C1 H1A 120.1 . .
N1 C1 H1A 120.1 . .
C1 C2 C3 122(4) . .
C1 C2 H2A 119.0 . .
C3 C2 H2A 119.0 . .
C2 C3 C4 117(3) . .
C2 C3 H3A 121.6 . .
C4 C3 H3A 121.6 . .
C5 C4 C3 120(3) . .
C5 C4 H4A 120.0 . .
C3 C4 H4A 120.0 . .
N1 C5 C4 121(3) . .
N1 C5 C6 117(2) . .
C4 C5 C6 122(3) . .
N2 C6 C7 125(3) . .
N2 C6 C5 113(2) . .
C7 C6 C5 122(2) . .
C8 C7 C6 117(3) . .
C8 C7 H7A 121.4 . .
C6 C7 H7A 121.4 . .
C9 C8 C7 120(4) . .
C9 C8 H8A 120.0 . .
C7 C8 H8A 120.0 . .
C10 C9 C8 122(5) . .
C10 C9 H9A 118.8 . .
C8 C9 H9A 118.8 . .
C9 C10 N2 123(3) . .
C9 C10 H10A 118.7 . .
N2 C10 H10A 118.7 . .
O57 P1 O19 111.8(5) . .
O57 P1 O25 111.9(5) . .
O19 P1 O25 113.4(5) . .
O57 P1 O60 106.6(5) . .
O19 P1 O60 106.8(5) . .
O25 P1 O60 105.6(5) . .
O12 P2 O34 112.9(5) . .
O12 P2 O55 112.7(5) . .
O34 P2 O55 111.3(5) . .
O12 P2 O18 107.3(5) . .
O34 P2 O18 106.4(5) . .
O55 P2 O18 105.7(5) . .
W3 O013 W14 153.6(5) . .
W9 O2 Ag3 136.0(6) . 2_655
W5 O012 W6 163.9(5) . .
W10 O7 Ag2 133.8(6) . 2_655
W7 O11 Ag2 123.6(5) . .
P2 O12 W6 128.0(5) . .
P2 O12 W13 128.5(5) . .
W6 O12 W13 89.7(3) . .
W4 O15 W20 150.9(6) . .
W10 O16 W26 150.2(6) . .
P2 O18 W26 125.8(5) . .
P2 O18 W20 125.0(5) . .
W26 O18 W20 90.9(3) . .
P2 O18 W12 123.6(5) . .
W26 O18 W12 90.9(3) . .
W20 O18 W12 90.0(3) . .
P1 O19 W14 127.3(5) . .
P1 O19 W5 128.9(5) . .
W14 O19 W5 90.3(3) . .
W20 O20 W12 123.9(5) . .
P1 O25 W8 129.1(5) . .
P1 O25 W3 128.1(5) . .
W8 O25 W3 91.1(3) . .
W8 O26 Ag1 137.2(6) . .
W18 O29 W2 151.2(6) . .
W7 O30 W4 124.6(5) . .
W26 O32 W20 123.0(5) . .
P2 O34 W10 128.8(5) . .
P2 O34 W1 127.2(5) . .
W10 O34 W1 91.5(3) . .
W7 O37 W10 151.1(5) . .
W19 O40 W25 122.0(5) . .
W1 O42 W6 152.7(6) . .
W12 O44 W1 150.7(5) . .
W26 O46 W12 124.5(5) . .
W18 O49 W19 124.3(5) . .
W26 O52 W7 151.2(5) . .
P2 O55 W7 129.2(5) . .
P2 O55 W4 126.4(5) . .
W7 O55 W4 91.3(3) . .
P1 O57 W9 129.2(5) . .
P1 O57 W2 127.8(5) . .
W9 O57 W2 90.4(3) . .
P1 O60 W19 125.4(5) . .
P1 O60 W25 125.2(5) . .
W19 O60 W25 90.5(3) . .
P1 O60 W18 124.7(5) . .
W19 O60 W18 90.4(3) . .
W25 O60 W18 89.8(3) . .
W5 O61 W2 151.9(5) . .
W9 O62 W8 151.6(6) . .
W19 O65 W3 150.4(5) . .
W2 O66 W9 123.4(4) . .
W13 O67 W14 163.7(6) . .
W14 O72 W19 151.7(6) . .
W25 O78 W9 152.0(5) . .
W3 O79 W4 162.5(6) . .
W13 O81 W4 151.0(5) . .
W10 O83 W1 123.4(5) . .
W20 O88 W13 152.5(5) . .
W1 O89 W2 162.7(6) . .
W6 O90 W12 150.5(6) . .
W9 O94 W10 162.4(5) . .
W18 O95 W5 151.3(5) . .
W8 O96 W25 150.8(5) . .
W8 O98 W3 124.0(5) . .
W7 O99 W8 163.4(5) . .
W6 O105 W13 125.5(5) . .
W14 O108 W5 123.6(4) . .
W25 O111 W18 124.2(5) . .
C11 N3 C15 118.6(14) . .
C11 N3 Ag2 125.4(11) . .
C15 N3 Ag2 112.6(10) . .
C20 N4 C16 118.5(14) . .
C20 N4 Ag2 123.4(11) . .
C16 N4 Ag2 115.4(10) . .
C21 N5 C25 115(2) . .
C21 N5 Ag3 128.9(16) . .
C25 N5 Ag3 115.5(13) . .
C30 N6 C26 115.5(16) . .
C30 N6 Ag3 126.0(14) . .
C26 N6 Ag3 118.4(12) . .
N3 C11 C12 122.7(15) . .
N3 C11 H11A 118.7 . .
C12 C11 H11A 118.7 . .
C11 C12 C13 118.1(17) . .
C11 C12 H12A 120.9 . .
C13 C12 H12A 120.9 . .
C14 C13 C12 118.3(17) . .
C14 C13 H13A 120.8 . .
C12 C13 H13A 120.8 . .
C15 C14 C13 120.5(16) . .
C15 C14 H14A 119.8 . .
C13 C14 H14A 119.8 . .
C14 C15 N3 121.7(15) . .
C14 C15 C16 122.3(14) . .
N3 C15 C16 116.0(13) . .
N4 C16 C17 120.4(14) . .
N4 C16 C15 118.3(13) . .
C17 C16 C15 121.3(14) . .
C18 C17 C16 121.8(16) . .
C18 C17 H17A 119.1 . .
C16 C17 H17A 119.1 . .
C17 C18 C19 116.8(16) . .
C17 C18 H18A 121.6 . .
C19 C18 H18A 121.6 . .
C18 C19 C20 119.0(17) . .
C18 C19 H19A 120.5 . .
C20 C19 H19A 120.5 . .
N4 C20 C19 123.3(19) . .
N4 C20 H20A 118.3 . .
C19 C20 H20A 118.3 . .
N5 C21 C22 128(3) . .
N5 C21 H21A 115.8 . .
C22 C21 H21A 115.8 . .
C21 C22 C23 112(2) . .
C21 C22 H22A 123.9 . .
C23 C22 H22A 123.9 . .
C24 C23 C22 124(2) . .
C24 C23 H23A 118.1 . .
C22 C23 H23A 118.1 . .
C23 C24 C25 117(2) . .
C23 C24 H24A 121.5 . .
C25 C24 H24A 121.5 . .
N5 C25 C24 123.4(19) . .
N5 C25 C26 116.2(16) . .
C24 C25 C26 120.4(16) . .
N6 C26 C27 121.4(19) . .
N6 C26 C25 116.4(15) . .
C27 C26 C25 122.2(18) . .
C28 C27 C26 120(2) . .
C28 C27 H27A 120.0 . .
C26 C27 H27A 120.0 . .
C27 C28 C29 119(2) . .
C27 C28 H28A 120.5 . .
C29 C28 H28A 120.5 . .
C30 C29 C28 117(2) . .
C30 C29 H29A 121.5 . .
C28 C29 H29A 121.5 . .
C29 C30 N6 127(2) . .
C29 C30 H30A 116.5 . .
N6 C30 H30A 116.5 . .
N10 Ag5 N11 154.6(5) . .
N10 Ag5 N12 128.2(6) . .
N11 Ag5 N12 73.0(5) . .
N10 Ag5 Ag4 80.5(4) . .
N11 Ag5 Ag4 105.4(4) . .
N12 Ag5 Ag4 112.9(6) . .
N7 Ag4 N9 164.9(5) . .
N7 Ag4 N8 71.6(5) . .
N9 Ag4 N8 100.3(6) . .
N7 Ag4 Ag5 112.9(4) . .
N9 Ag4 Ag5 77.4(4) . .
N8 Ag4 Ag5 81.0(4) . .
C40 N8 C36 118(2) . .
C40 N8 Ag4 131.6(17) . .
C36 N8 Ag4 109.7(12) . .
C31 N7 C35 118.3(14) . .
C31 N7 Ag4 121.4(11) . .
C35 N7 Ag4 119.4(11) . .
C56 N12 C60 116.9(18) . .
C56 N12 Ag5 115.1(12) . .
C60 N12 Ag5 127.9(14) . .
C55 N11 C51 118.4(13) . .
C55 N11 Ag5 116.5(10) . .
C51 N11 Ag5 125.1(10) . .
C50 N10 C46 119.8(16) . .
C50 N10 Ag5 114.5(13) . .
C46 N10 Ag5 124.9(12) . .
C41 N9 C45 117.7(16) . .
C41 N9 Ag4 109.4(12) . .
C45 N9 Ag4 132.9(13) . .
C39 C40 N8 126(3) . .
C39 C40 H40A 117.2 . .
N8 C40 H40A 117.2 . .
C40 C39 C38 117(3) . .
C40 C39 H39A 121.3 . .
C38 C39 H39A 121.3 . .
C39 C38 C37 118(3) . .
C39 C38 H38A 120.8 . .
C37 C38 H38A 120.8 . .
C36 C37 C38 121(3) . .
C36 C37 H37A 119.3 . .
C38 C37 H37A 119.3 . .
C37 C36 N8 119(2) . .
C37 C36 C35 123(2) . .
N8 C36 C35 117.9(15) . .
N7 C35 C34 119.6(17) . .
N7 C35 C36 118.4(14) . .
C34 C35 C36 121.8(16) . .
C35 C34 C33 119(2) . .
C35 C34 H34A 120.6 . .
C33 C34 H34A 120.6 . .
C32 C33 C34 120.7(19) . .
C32 C33 H33A 119.7 . .
C34 C33 H33A 119.7 . .
C33 C32 C31 120(2) . .
C33 C32 H32A 120.2 . .
C31 C32 H32A 120.2 . .
N7 C31 C32 123(2) . .
N7 C31 H31A 118.5 . .
C32 C31 H31A 118.5 . .
C59 C60 N12 124(2) . .
C59 C60 H60A 117.8 . .
N12 C60 H60A 117.8 . .
C58 C59 C60 117.0(19) . .
C58 C59 H59A 121.5 . .
C60 C59 H59A 121.5 . .
C59 C58 C57 123.1(19) . .
C59 C58 H58A 118.5 . .
C57 C58 H58A 118.5 . .
C58 C57 C56 117.8(19) . .
C58 C57 H57A 121.1 . .
C56 C57 H57A 121.1 . .
N12 C56 C57 120.5(17) . .
N12 C56 C55 116.0(15) . .
C57 C56 C55 123.5(15) . .
N11 C55 C54 121.3(15) . .
N11 C55 C56 119.3(13) . .
C54 C55 C56 119.4(15) . .
C53 C54 C55 116.5(15) . .
C53 C54 H54A 121.8 . .
C55 C54 H54A 121.8 . .
C52 C53 C54 121.8(15) . .
C52 C53 H53A 119.1 . .
C54 C53 H53A 119.1 . .
C51 C52 C53 115.7(17) . .
C51 C52 H52A 122.2 . .
C53 C52 H52A 122.2 . .
N11 C51 C52 126.3(15) . .
N11 C51 H51A 116.9 . .
C52 C51 H51A 116.9 . .
N10 C50 C49 122(2) . .
N10 C50 H50A 118.9 . .
C49 C50 H50A 118.9 . .
C50 C49 C48 121(2) . .
C50 C49 H49A 119.7 . .
C48 C49 H49A 119.7 . .
C49 C48 C47 117.4(16) . .
C49 C48 H48A 121.3 . .
C47 C48 H48A 121.3 . .
C46 C47 C48 117.9(19) . .
C46 C47 H47A 121.0 . .
C48 C47 H47A 121.0 . .
N10 C46 C47 122.1(18) . .
N10 C46 C45 122.2(13) . .
C47 C46 C45 115.7(16) . .
C44 C45 N9 121.6(18) . .
C44 C45 C46 120.5(15) . .
N9 C45 C46 117.9(14) . .
C43 C44 C45 120.3(19) . .
C43 C44 H44A 119.8 . .
C45 C44 H44A 119.8 . .
C44 C43 C42 119(2) . .
C44 C43 H43A 120.3 . .
C42 C43 H43A 120.3 . .
C41 C42 C43 117(2) . .
C41 C42 H42A 121.6 . .
C43 C42 H42A 121.6 . .
N9 C41 C42 124(2) . .
N9 C41 H41A 117.9 . .
C42 C41 H41A 117.9 . .
O1W Ag6 N13 121.1(9) . .
O1W Ag6 N14 155.2(8) . .
N13 Ag6 N14 73.6(9) . .
C65 N13 C61 114(3) . .
C65 N13 Ag6 120(2) . .
C61 N13 Ag6 126(2) . .
C62 C61 N13 123(3) . .
C62 C61 H61A 118.5 . .
N13 C61 H61A 118.5 . .
C61 C62 C63 119(5) . .
C61 C62 H62A 120.4 . .
C63 C62 H62A 120.4 . .
C62 C63 C64 126(5) . .
C62 C63 H63A 116.9 . .
C64 C63 H63A 116.8 . .
C63 C64 C65 111(4) . .
C63 C64 H64A 124.6 . .
C65 C64 H64A 124.6 . .
N13 C65 C64 127(4) . .
N13 C65 C66 113(2) . .
C64 C65 C66 120(3) . .
N14 C66 C67 116(3) . .
N14 C66 C65 121(2) . .
C67 C66 C65 123(2) . .
C68 C67 C66 120(3) . .
C68 C67 H67A 120.0 . .
C66 C67 H67A 120.0 . .
C69 C68 C67 121(3) . .
C69 C68 H68A 119.4 . .
C67 C68 H68A 119.4 . .
C70 C69 C68 116(4) . .
C70 C69 H69A 122.0 . .
C68 C69 H69A 122.1 . .
C69 C70 N14 127(3) . .
C69 C70 H70A 116.4 . .
N14 C70 H70A 116.4 . .
C70 N14 C66 120(2) . .
C70 N14 Ag6 127.6(19) . .
C66 N14 Ag6 112.6(19) . .

loop_
_geom_bond_atom_site_label_1
_geom_bond_atom_site_label_2
_geom_bond_distance
_geom_bond_site_symmetry_2
W1 O5 1.702(10) .
W1 O42 1.872(9) .
W1 O89 1.877(9) .
W1 O83 1.928(10) .
W1 O44 1.961(10) .
W1 O34 2.386(9) .
W2 O4 1.694(10) .
W2 O66 1.899(10) .
W2 O61 1.900(9) .
W2 O29 1.913(10) .
W2 O89 1.917(9) .
W2 O57 2.394(9) .
W3 O10 1.715(9) .
W3 O79 1.861(10) .
W3 O013 1.871(10) .
W3 O98 1.911(9) .
W3 O65 1.956(10) .
W3 O25 2.362(9) .
W4 O39 1.703(9) .
W4 O30 1.899(10) .
W4 O15 1.901(10) .
W4 O81 1.904(9) .
W4 O79 1.931(10) .
W4 O55 2.378(8) .
W5 O41 1.698(9) .
W5 O012 1.860(9) .
W5 O61 1.879(9) .
W5 O108 1.914(8) .
W5 O95 1.947(8) .
W5 O19 2.374(9) .
W6 O17 1.698(10) .
W6 O105 1.892(10) .
W6 O42 1.897(9) .
W6 O90 1.898(10) .
W6 O012 1.915(9) .
W6 O12 2.384(9) .
W7 O11 1.719(10) .
W7 O37 1.881(9) .
W7 O99 1.885(9) .
W7 O30 1.897(9) .
W7 O52 1.945(9) .
W7 O55 2.325(9) .
W8 O26 1.709(10) .
W8 O98 1.884(9) .
W8 O96 1.887(10) .
W8 O99 1.901(9) .
W8 O62 1.917(9) .
W8 O25 2.329(9) .
W9 O2 1.737(10) .
W9 O94 1.852(9) .
W9 O62 1.864(9) .
W9 O66 1.913(10) .
W9 O78 1.942(9) .
W9 O57 2.335(9) .
W10 O7 1.723(10) .
W10 O16 1.883(10) .
W10 O83 1.891(9) .
W10 O37 1.901(8) .
W10 O94 1.937(10) .
W10 O34 2.310(9) .
W12 O110 1.706(10) .
W12 O44 1.871(10) .
W12 O90 1.910(10) .
W12 O46 1.917(10) .
W12 O20 1.933(11) .
W12 O18 2.402(9) .
W13 O36 1.698(9) .
W13 O67 1.869(10) .
W13 O81 1.882(9) .
W13 O105 1.898(9) .
W13 O88 1.946(10) .
W13 O12 2.394(9) .
W14 O22 1.712(9) .
W14 O72 1.891(10) .
W14 O108 1.894(9) .
W14 O67 1.907(10) .
W14 O013 1.907(9) .
W14 O19 2.362(9) .
W18 O130 1.704(10) .
W18 O95 1.878(9) .
W18 O49 1.893(10) .
W18 O29 1.907(10) .
W18 O111 1.937(10) .
W18 O60 2.409(9) .
W19 O6 1.701(10) .
W19 O65 1.876(10) .
W19 O40 1.914(10) .
W19 O72 1.921(9) .
W19 O49 1.938(10) .
W19 O60 2.366(9) .
W20 O1 1.708(11) .
W20 O88 1.857(10) .
W20 O20 1.901(10) .
W20 O15 1.902(10) .
W20 O32 1.960(10) .
W20 O18 2.382(9) .
W25 O3 1.697(10) .
W25 O78 1.868(10) .
W25 O111 1.880(11) .
W25 O40 1.932(10) .
W25 O96 1.944(10) .
W25 O60 2.370(9) .
W26 O131 1.688(11) .
W26 O32 1.881(10) .
W26 O52 1.882(9) .
W26 O46 1.912(9) .
W26 O16 1.948(10) .
W26 O18 2.355(10) .
Ag2 O7 2.311(10) 2_655
Ag2 N4 2.316(13) .
Ag2 N3 2.426(14) .
Ag2 O11 2.565(10) .
Ag2 Ag3 3.310(3) .
Ag3 N6 2.225(15) .
Ag3 O2 2.232(10) 2_655
Ag3 N5 2.329(18) .
Ag1 O6W 2.258(14) .
Ag1 N1 2.265(19) .
Ag1 N2 2.33(3) .
Ag1 O26 2.585(11) .
N1 C5 1.35(4) .
N1 C1 1.38(4) .
N2 C6 1.32(3) .
N2 C10 1.45(5) .
C1 C2 1.36(4) .
C1 H1A 0.9300 .
C2 C3 1.40(4) .
C2 H2A 0.9300 .
C3 C4 1.40(4) .
C3 H3A 0.9300 .
C4 C5 1.38(4) .
C4 H4A 0.9300 .
C5 C6 1.47(4) .
C6 C7 1.42(4) .
C7 C8 1.34(6) .
C7 H7A 0.9300 .
C8 C9 1.31(5) .
C8 H8A 0.9300 .
C9 C10 1.30(6) .
C9 H9A 0.9300 .
C10 H10A 0.9300 .
P1 O57 1.513(9) .
P1 O19 1.523(10) .
P1 O25 1.532(10) .
P1 O60 1.574(8) .
P2 O12 1.513(10) .
P2 O34 1.532(9) .
P2 O55 1.536(9) .
P2 O18 1.591(9) .
O2 Ag3 2.232(10) 2_655
O7 Ag2 2.311(10) 2_655
N3 C11 1.31(2) .
N3 C15 1.355(19) .
N4 C20 1.31(2) .
N4 C16 1.356(19) .
N5 C21 1.32(3) .
N5 C25 1.35(2) .
N6 C30 1.34(3) .
N6 C26 1.37(2) .
C11 C12 1.38(2) .
C11 H11A 0.9300 .
C12 C13 1.40(2) .
C12 H12A 0.9300 .
C13 C14 1.36(3) .
C13 H13A 0.9300 .
C14 C15 1.35(2) .
C14 H14A 0.9300 .
C15 C16 1.52(2) .
C16 C17 1.38(2) .
C17 C18 1.37(3) .
C17 H17A 0.9300 .
C18 C19 1.38(3) .
C18 H18A 0.9300 .
C19 C20 1.39(3) .
C19 H19A 0.9300 .
C20 H20A 0.9300 .
C21 C22 1.37(4) .
C21 H21A 0.9300 .
C22 C23 1.39(4) .
C22 H22A 0.9300 .
C23 C24 1.35(3) .
C23 H23A 0.9300 .
C24 C25 1.36(3) .
C24 H24A 0.9300 .
C25 C26 1.49(3) .
C26 C27 1.39(2) .
C27 C28 1.36(4) .
C27 H27A 0.9300 .
C28 C29 1.40(4) .
C28 H28A 0.9300 .
C29 C30 1.33(3) .
C29 H29A 0.9300 .
C30 H30A 0.9300 .
Ag5 N10 2.160(14) .
Ag5 N11 2.244(12) .
Ag5 N12 2.330(18) .
Ag5 Ag4 2.933(2) .
Ag4 N7 2.172(12) .
Ag4 N9 2.189(14) .
Ag4 N8 2.500(18) .
N8 C40 1.33(3) .
N8 C36 1.35(2) .
N7 C31 1.35(2) .
N7 C35 1.38(2) .
N12 C56 1.33(2) .
N12 C60 1.38(2) .
N11 C55 1.33(2) .
N11 C51 1.33(2) .
N10 C50 1.31(2) .
N10 C46 1.34(2) .
N9 C41 1.32(2) .
N9 C45 1.37(2) .
C40 C39 1.32(4) .
C40 H40A 0.9300 .
C39 C38 1.34(4) .
C39 H39A 0.9300 .
C38 C37 1.41(4) .
C38 H38A 0.9300 .
C37 C36 1.34(3) .
C37 H37A 0.9300 .
C36 C35 1.46(3) .
C35 C34 1.38(2) .
C34 C33 1.41(3) .
C34 H34A 0.9300 .
C33 C32 1.31(4) .
C33 H33A 0.9300 .
C32 C31 1.36(3) .
C32 H32A 0.9300 .
C31 H31A 0.9300 .
C60 C59 1.36(3) .
C60 H60A 0.9300 .
C59 C58 1.31(3) .
C59 H59A 0.9300 .
C58 C57 1.37(3) .
C58 H58A 0.9300 .
C57 C56 1.42(2) .
C57 H57A 0.9300 .
C56 C55 1.49(2) .
C55 C54 1.41(2) .
C54 C53 1.40(3) .
C54 H54A 0.9300 .
C53 C52 1.37(2) .
C53 H53A 0.9300 .
C52 C51 1.34(2) .
C52 H52A 0.9300 .
C51 H51A 0.9300 .
C50 C49 1.37(3) .
C50 H50A 0.9300 .
C49 C48 1.38(4) .
C49 H49A 0.9300 .
C48 C47 1.42(3) .
C48 H48A 0.9300 .
C47 C46 1.38(2) .
C47 H47A 0.9300 .
C46 C45 1.50(3) .
C45 C44 1.36(2) .
C44 C43 1.35(3) .
C44 H44A 0.9300 .
C43 C42 1.41(3) .
C43 H43A 0.9300 .
C42 C41 1.38(3) .
C42 H42A 0.9300 .
C41 H41A 0.9300 .
Ag6 O1W 2.159(16) .
Ag6 N13 2.22(2) .
Ag6 N14 2.274(19) .
N13 C65 1.31(3) .
N13 C61 1.39(4) .
C61 C62 1.31(5) .
C61 H61A 0.9300 .
C62 C63 1.31(6) .
C62 H62A 0.9300 .
C63 C64 1.34(6) .
C63 H63A 0.9300 .
C64 C65 1.438(10) .
C64 H64A 0.9300 .
C65 C66 1.49(4) .
C66 N14 1.34(3) .
C66 C67 1.42(4) .
C67 C68 1.38(5) .
C67 H67A 0.9300 .
C68 C69 1.33(6) .
C68 H68A 0.9300 .
C69 C70 1.31(4) .
C69 H69A 0.9300 .
C70 N14 1.33(4) .
C70 H70A 0.9300 .

loop_
_geom_torsion_atom_site_label_1
_geom_torsion_atom_site_label_2
_geom_torsion_atom_site_label_3
_geom_torsion_atom_site_label_4
_geom_torsion
_geom_torsion_site_symmetry_4
C5 N1 C1 C2 -2(4) .
Ag1 N1 C1 C2 170(2) .
N1 C1 C2 C3 1(5) .
C1 C2 C3 C4 3(5) .
C2 C3 C4 C5 -6(5) .
C1 N1 C5 C4 -1(4) .
Ag1 N1 C5 C4 -172(2) .
C1 N1 C5 C6 -178(2) .
Ag1 N1 C5 C6 10(3) .
C3 C4 C5 N1 5(5) .
C3 C4 C5 C6 -178(3) .
C10 N2 C6 C7 4(4) .
Ag1 N2 C6 C7 -169(2) .
C10 N2 C6 C5 -180(2) .
Ag1 N2 C6 C5 7(3) .
N1 C5 C6 N2 -11(3) .
C4 C5 C6 N2 171(3) .
N1 C5 C6 C7 165(2) .
C4 C5 C6 C7 -12(4) .
N2 C6 C7 C8 -9(4) .
C5 C6 C7 C8 175(3) .
C6 C7 C8 C9 9(5) .
C7 C8 C9 C10 -4(6) .
C8 C9 C10 N2 -2(6) .
C6 N2 C10 C9 2(5) .
Ag1 N2 C10 C9 174(3) .
O10 W3 O013 W14 127.3(12) .
O79 W3 O013 W14 -133.3(12) .
O98 W3 O013 W14 -38.8(19) .
O65 W3 O013 W14 31.2(12) .
O25 W3 O013 W14 -49.5(12) .
O94 W9 O2 Ag3 75.5(9) 2_655
O62 W9 O2 Ag3 168.1(8) 2_655
O66 W9 O2 Ag3 -16.7(10) 2_655
O78 W9 O2 Ag3 -105.7(9) 2_655
O41 W5 O012 W6 98(2) .
O61 W5 O012 W6 -4(2) .
O108 W5 O012 W6 -162(2) .
O95 W5 O012 W6 -79(3) .
O19 W5 O012 W6 -90(2) .
O16 W10 O7 Ag2 161.1(7) 2_655
O83 W10 O7 Ag2 67.6(8) 2_655
O37 W10 O7 Ag2 -110.5(8) 2_655
O94 W10 O7 Ag2 -22.6(8) 2_655
O37 W7 O11 Ag2 100.5(6) .
O99 W7 O11 Ag2 8.8(6) .
O30 W7 O11 Ag2 -83.2(6) .
O52 W7 O11 Ag2 -172.7(5) .
O34 P2 O12 W6 53.6(8) .
O55 P2 O12 W6 -179.2(5) .
O18 P2 O12 W6 -63.3(7) .
O34 P2 O12 W13 -178.6(6) .
O55 P2 O12 W13 -51.5(8) .
O18 P2 O12 W13 64.5(7) .
O7 W10 O16 W26 134.7(11) .
O83 W10 O16 W26 -126.0(11) .
O37 W10 O16 W26 32.1(11) .
O94 W10 O16 W26 -31(2) .
O34 W10 O16 W26 -52.6(11) .
O12 P2 O18 W26 -178.7(6) .
O34 P2 O18 W26 60.2(7) .
O55 P2 O18 W26 -58.3(7) .
O12 P2 O18 W20 -56.7(7) .
O34 P2 O18 W20 -177.8(5) .
O55 P2 O18 W20 63.8(7) .
O12 P2 O18 W12 61.1(7) .
O34 P2 O18 W12 -60.0(7) .
O55 P2 O18 W12 -178.4(5) .
O57 P1 O19 W14 -179.4(5) .
O25 P1 O19 W14 52.9(7) .
O60 P1 O19 W14 -63.1(7) .
O57 P1 O19 W5 -50.8(8) .
O25 P1 O19 W5 -178.6(5) .
O60 P1 O19 W5 65.5(7) .
O57 P1 O25 W8 51.4(8) .
O19 P1 O25 W8 179.1(5) .
O60 P1 O25 W8 -64.2(7) .
O57 P1 O25 W3 -176.6(5) .
O19 P1 O25 W3 -48.9(8) .
O60 P1 O25 W3 67.8(7) .
O98 W8 O26 Ag1 -124.3(7) .
O96 W8 O26 Ag1 -31.4(8) .
O99 W8 O26 Ag1 144.9(7) .
O62 W8 O26 Ag1 56.5(8) .
O11 W7 O30 W4 178.3(7) .
O37 W7 O30 W4 -10.9(15) .
O99 W7 O30 W4 80.1(7) .
O52 W7 O30 W4 -84.9(7) .
O55 W7 O30 W4 -2.6(5) .
O39 W4 O30 W7 -177.0(7) .
O15 W4 O30 W7 84.2(7) .
O81 W4 O30 W7 -1.6(15) .
O79 W4 O30 W7 -79.0(7) .
O55 W4 O30 W7 2.5(5) .
O131 W26 O32 W20 -170.5(6) .
O52 W26 O32 W20 87.0(6) .
O46 W26 O32 W20 -70.1(6) .
O16 W26 O32 W20 7.3(15) .
O18 W26 O32 W20 2.6(5) .
O12 P2 O34 W10 -180.0(6) .
O55 P2 O34 W10 52.2(8) .
O18 P2 O34 W10 -62.5(7) .
O12 P2 O34 W1 -49.2(8) .
O55 P2 O34 W1 -177.0(6) .
O18 P2 O34 W1 68.3(7) .
O11 W7 O37 W10 126.8(11) .
O99 W7 O37 W10 -135.1(11) .
O30 W7 O37 W10 -44.0(18) .
O52 W7 O37 W10 30.6(11) .
O55 W7 O37 W10 -52.0(11) .
O5 W1 O42 W6 128.4(11) .
O89 W1 O42 W6 -131.3(11) .
O83 W1 O42 W6 -37.6(18) .
O44 W1 O42 W6 31.8(11) .
O34 W1 O42 W6 -48.8(11) .
O17 W6 O42 W1 -131.8(11) .
O105 W6 O42 W1 50.3(18) .
O90 W6 O42 W1 -32.6(11) .
O012 W6 O42 W1 131.6(11) .
O12 W6 O42 W1 50.4(11) .
O110 W12 O44 W1 127.0(11) .
O90 W12 O44 W1 24.7(11) .
O46 W12 O44 W1 -131.2(11) .
O20 W12 O44 W1 -51.5(18) .
O18 W12 O44 W1 -59.6(11) .
O130 W18 O49 W19 -171.8(7) .
O95 W18 O49 W19 85.0(7) .
O29 W18 O49 W19 2.3(15) .
O111 W18 O49 W19 -71.1(7) .
O60 W18 O49 W19 1.1(6) .
O131 W26 O52 W7 133.4(12) .
O32 W26 O52 W7 -125.0(12) .
O46 W26 O52 W7 -35.8(19) .
O16 W26 O52 W7 33.0(12) .
O18 W26 O52 W7 -51.2(12) .
O12 P2 O55 W7 -177.7(5) .
O34 P2 O55 W7 -49.7(8) .
O18 P2 O55 W7 65.4(7) .
O12 P2 O55 W4 52.8(7) .
O34 P2 O55 W4 -179.2(5) .
O18 P2 O55 W4 -64.1(7) .
O19 P1 O57 W9 -177.3(6) .
O25 P1 O57 W9 -48.8(8) .
O60 P1 O57 W9 66.2(7) .
O19 P1 O57 W2 52.3(7) .
O25 P1 O57 W2 -179.1(5) .
O60 P1 O57 W2 -64.1(7) .
O57 P1 O60 W19 -178.1(6) .
O19 P1 O60 W19 62.2(7) .
O25 P1 O60 W19 -58.9(7) .
O57 P1 O60 W25 -57.1(7) .
O19 P1 O60 W25 -176.8(5) .
O25 P1 O60 W25 62.1(6) .
O57 P1 O60 W18 61.8(7) .
O19 P1 O60 W18 -58.0(7) .
O25 P1 O60 W18 -179.0(5) .
O41 W5 O61 W2 127.5(12) .
O012 W5 O61 W2 -131.9(12) .
O108 W5 O61 W2 -38.0(19) .
O95 W5 O61 W2 31.7(12) .
O19 W5 O61 W2 -49.7(12) .
O4 W2 O61 W5 -129.4(12) .
O66 W2 O61 W5 51.8(18) .
O29 W2 O61 W5 -31.5(12) .
O89 W2 O61 W5 132.3(12) .
O57 W2 O61 W5 50.7(12) .
O2 W9 O62 W8 127.9(11) .
O94 W9 O62 W8 -133.2(11) .
O66 W9 O62 W8 -39.1(19) .
O78 W9 O62 W8 32.0(11) .
O57 W9 O62 W8 -49.4(11) .
O6 W19 O65 W3 128.4(12) .
O40 W19 O65 W3 -130.8(12) .
O72 W19 O65 W3 26.3(11) .
O49 W19 O65 W3 -46.4(19) .
O60 W19 O65 W3 -57.0(11) .
O4 W2 O66 W9 -176.0(6) .
O61 W2 O66 W9 2.8(14) .
O29 W2 O66 W9 85.0(6) .
O89 W2 O66 W9 -77.3(6) .
O57 W2 O66 W9 3.9(5) .
O36 W13 O67 W14 99.1(19) .
O81 W13 O67 W14 -3.1(19) .
O105 W13 O67 W14 -159.5(19) .
O88 W13 O67 W14 -74(2) .
O12 W13 O67 W14 -87.5(19) .
O22 W14 O72 W19 129.4(12) .
O108 W14 O72 W19 -129.1(11) .
O67 W14 O72 W19 -34(2) .
O013 W14 O72 W19 28.4(11) .
O19 W14 O72 W19 -56.2(11) .
O3 W25 O78 W9 130.8(12) .
O111 W25 O78 W9 -126.6(12) .
O40 W25 O78 W9 -37(2) .
O96 W25 O78 W9 30.0(12) .
O60 W25 O78 W9 -53.0(12) .
O10 W3 O79 W4 104.1(17) .
O013 W3 O79 W4 1.2(17) .
O98 W3 O79 W4 -155.1(17) .
O65 W3 O79 W4 -75(2) .
O25 W3 O79 W4 -83.6(17) .
O36 W13 O81 W4 125.5(11) .
O67 W13 O81 W4 -135.1(11) .
O105 W13 O81 W4 -45.4(18) .
O88 W13 O81 W4 28.8(11) .
O12 W13 O81 W4 -52.9(11) .
O7 W10 O83 W1 -173.7(7) .
O16 W10 O83 W1 86.7(7) .
O37 W10 O83 W1 1.3(16) .
O94 W10 O83 W1 -77.6(7) .
O34 W10 O83 W1 3.7(6) .
O1 W20 O88 W13 130.5(12) .
O20 W20 O88 W13 -126.6(12) .
O15 W20 O88 W13 29.6(12) .
O32 W20 O88 W13 -39(2) .
O18 W20 O88 W13 -53.4(12) .
O5 W1 O89 W2 100(2) .
O42 W1 O89 W2 -4(2) .
O83 W1 O89 W2 -160(2) .
O44 W1 O89 W2 -80(3) .
O34 W1 O89 W2 -89(2) .
O17 W6 O90 W12 130.1(11) .
O105 W6 O90 W12 -129.4(11) .
O42 W6 O90 W12 27.5(11) .
O012 W6 O90 W12 -39(2) .
O12 W6 O90 W12 -57.2(11) .
O2 W9 O94 W10 102.6(17) .
O62 W9 O94 W10 1.7(17) .
O66 W9 O94 W10 -156.9(17) .
O78 W9 O94 W10 -73(3) .
O57 W9 O94 W10 -83.5(17) .
O130 W18 O95 W5 128.3(11) .
O49 W18 O95 W5 -128.8(11) .
O29 W18 O95 W5 26.9(11) .
O111 W18 O95 W5 -44.1(17) .
O60 W18 O95 W5 -56.6(11) .
O26 W8 O96 W25 130.1(12) .
O98 W8 O96 W25 -130.2(12) .
O99 W8 O96 W25 -37(2) .
O62 W8 O96 W25 27.1(12) .
O25 W8 O96 W25 -57.6(12) .
O26 W8 O98 W3 -175.6(6) .
O96 W8 O98 W3 85.2(6) .
O99 W8 O98 W3 -78.0(6) .
O62 W8 O98 W3 2.5(15) .
O25 W8 O98 W3 4.0(5) .
O11 W7 O99 W8 104.6(18) .
O37 W7 O99 W8 1.9(18) .
O30 W7 O99 W8 -155.1(18) .
O52 W7 O99 W8 -70(3) .
O55 W7 O99 W8 -82.7(18) .
O17 W6 O105 W13 -174.7(7) .
O42 W6 O105 W13 3.2(15) .
O90 W6 O105 W13 85.0(7) .
O012 W6 O105 W13 -77.7(7) .
O12 W6 O105 W13 3.1(6) .
O36 W13 O105 W6 178.1(7) .
O67 W13 O105 W6 78.7(7) .
O81 W13 O105 W6 -10.9(15) .
O88 W13 O105 W6 -84.4(7) .
O12 W13 O105 W6 -3.1(6) .
O22 W14 O108 W5 -175.4(6) .
O72 W14 O108 W5 86.2(6) .
O67 W14 O108 W5 -76.6(6) .
O013 W14 O108 W5 6.7(13) .
O19 W14 O108 W5 4.3(5) .
O3 W25 O111 W18 -171.8(7) .
O78 W25 O111 W18 85.7(6) .
O40 W25 O111 W18 -71.8(6) .
O96 W25 O111 W18 3.7(15) .
O60 W25 O111 W18 1.5(5) .
C15 N3 C11 C12 -2(2) .
Ag2 N3 C11 C12 155.2(13) .
N3 C11 C12 C13 2(3) .
C11 C12 C13 C14 -2(3) .
C12 C13 C14 C15 3(3) .
C13 C14 C15 N3 -3(3) .
C13 C14 C15 C16 178.4(17) .
C11 N3 C15 C14 3(2) .
Ag2 N3 C15 C14 -157.5(15) .
C11 N3 C15 C16 -178.6(13) .
Ag2 N3 C15 C16 21.1(16) .
C20 N4 C16 C17 -1(2) .
Ag2 N4 C16 C17 -163.0(11) .
C20 N4 C16 C15 179.2(14) .
Ag2 N4 C16 C15 17.4(15) .
C14 C15 C16 N4 151.6(16) .
N3 C15 C16 N4 -27.0(19) .
C14 C15 C16 C17 -28(2) .
N3 C15 C16 C17 153.5(15) .
N4 C16 C17 C18 3(2) .
C15 C16 C17 C18 -177.5(16) .
C16 C17 C18 C19 -4(3) .
C17 C18 C19 C20 4(3) .
C16 N4 C20 C19 1(3) .
Ag2 N4 C20 C19 161.5(14) .
C18 C19 C20 N4 -3(3) .
C25 N5 C21 C22 -2(3) .
Ag3 N5 C21 C22 170.4(18) .
N5 C21 C22 C23 1(4) .
C21 C22 C23 C24 2(4) .
C22 C23 C24 C25 -3(4) .
C21 N5 C25 C24 1(3) .
Ag3 N5 C25 C24 -172.3(17) .
C21 N5 C25 C26 -177.0(17) .
Ag3 N5 C25 C26 9.6(18) .
C23 C24 C25 N5 1(3) .
C23 C24 C25 C26 179(2) .
C30 N6 C26 C27 1(3) .
Ag3 N6 C26 C27 -178.7(15) .
C30 N6 C26 C25 -178.8(17) .
Ag3 N6 C26 C25 2(2) .
N5 C25 C26 N6 -8(2) .
C24 C25 C26 N6 173.9(19) .
N5 C25 C26 C27 172.8(18) .
C24 C25 C26 C27 -5(3) .
N6 C26 C27 C28 -2(3) .
C25 C26 C27 C28 177.1(19) .
C26 C27 C28 C29 2(4) .
C27 C28 C29 C30 0(4) .
C28 C29 C30 N6 -2(4) .
C26 N6 C30 C29 2(4) .
Ag3 N6 C30 C29 -179(2) .
C36 N8 C40 C39 -4(4) .
Ag4 N8 C40 C39 166(2) .
N8 C40 C39 C38 -2(5) .
C40 C39 C38 C37 3(5) .
C39 C38 C37 C36 2(5) .
C38 C37 C36 N8 -8(4) .
C38 C37 C36 C35 177(3) .
C40 N8 C36 C37 9(3) .
Ag4 N8 C36 C37 -163.4(19) .
C40 N8 C36 C35 -176.2(19) .
Ag4 N8 C36 C35 11.8(18) .
C31 N7 C35 C34 1(2) .
Ag4 N7 C35 C34 170.9(12) .
C31 N7 C35 C36 175.8(14) .
Ag4 N7 C35 C36 -14.1(18) .
C37 C36 C35 N7 175(2) .
N8 C36 C35 N7 0(2) .
C37 C36 C35 C34 -10(3) .
N8 C36 C35 C34 174.5(16) .
N7 C35 C34 C33 0(2) .
C36 C35 C34 C33 -174.8(15) .
C35 C34 C33 C32 -3(3) .
C34 C33 C32 C31 5(3) .
C35 N7 C31 C32 1(2) .
Ag4 N7 C31 C32 -168.5(13) .
C33 C32 C31 N7 -5(3) .
C56 N12 C60 C59 4(4) .
Ag5 N12 C60 C59 -179(2) .
N12 C60 C59 C58 -4(4) .
C60 C59 C58 C57 2(4) .
C59 C58 C57 C56 1(4) .
C60 N12 C56 C57 -1(3) .
Ag5 N12 C56 C57 -178.9(14) .
C60 N12 C56 C55 -180(2) .
Ag5 N12 C56 C55 3(2) .
C58 C57 C56 N12 -1(3) .
C58 C57 C56 C55 177(2) .
C51 N11 C55 C54 -1(3) .
Ag5 N11 C55 C54 179.0(14) .
C51 N11 C55 C56 180.0(17) .
Ag5 N11 C55 C56 0(2) .
N12 C56 C55 N11 -2(3) .
C57 C56 C55 N11 179.6(17) .
N12 C56 C55 C54 179.1(19) .
C57 C56 C55 C54 1(3) .
N11 C55 C54 C53 3(3) .
C56 C55 C54 C53 -178.3(17) .
C55 C54 C53 C52 -3(3) .
C54 C53 C52 C51 2(3) .
C55 N11 C51 C52 0(3) .
Ag5 N11 C51 C52 179.4(18) .
C53 C52 C51 N11 0(4) .
C46 N10 C50 C49 0(3) .
Ag5 N10 C50 C49 171.1(18) .
N10 C50 C49 C48 0(4) .
C50 C49 C48 C47 0(3) .
C49 C48 C47 C46 -1(3) .
C50 N10 C46 C47 -1(3) .
Ag5 N10 C46 C47 -171.0(13) .
C50 N10 C46 C45 178.5(17) .
Ag5 N10 C46 C45 9(2) .
C48 C47 C46 N10 1(3) .
C48 C47 C46 C45 -178.4(17) .
C41 N9 C45 C44 -4(2) .
Ag4 N9 C45 C44 173.7(12) .
C41 N9 C45 C46 176.9(16) .
Ag4 N9 C45 C46 -5(2) .
N10 C46 C45 C44 -133.0(17) .
C47 C46 C45 C44 47(2) .
N10 C46 C45 N9 46(2) .
C47 C46 C45 N9 -134.4(16) .
N9 C45 C44 C43 3(3) .
C46 C45 C44 C43 -178.2(17) .
C45 C44 C43 C42 -1(3) .
C44 C43 C42 C41 -1(3) .
C45 N9 C41 C42 3(3) .
Ag4 N9 C41 C42 -175.2(17) .
C43 C42 C41 N9 -1(3) .
C65 N13 C61 C62 1(4) .
Ag6 N13 C61 C62 -173(3) .
N13 C61 C62 C63 1(6) .
C61 C62 C63 C64 -3(8) .
C62 C63 C64 C65 4(7) .
C61 N13 C65 C64 0(4) .
Ag6 N13 C65 C64 174(3) .
C61 N13 C65 C66 -179(2) .
Ag6 N13 C65 C66 -5(3) .
C63 C64 C65 N13 -2(5) .
C63 C64 C65 C66 177(3) .
N13 C65 C66 N14 7(4) .
C64 C65 C66 N14 -172(3) .
N13 C65 C66 C67 -178(2) .
C64 C65 C66 C67 3(4) .
N14 C66 C67 C68 -4(4) .
C65 C66 C67 C68 -179(3) .
C66 C67 C68 C69 6(5) .
C67 C68 C69 C70 -4(6) .
C68 C69 C70 N14 2(6) .
C69 C70 N14 C66 -1(5) .
C69 C70 N14 Ag6 -178(3) .
C67 C66 N14 C70 2(4) .
C65 C66 N14 C70 177(3) .
C67 C66 N14 Ag6 179.2(18) .
C65 C66 N14 Ag6 -6(3) .
